data_4110161
loop_
_publ_author_name
'Michael Burgert'
'S\"onke Voss'
'Simon Herr'
'Mikhail Fonin'
'Ulrich Groth'
'Ulrich R\"udiger'

_publ_contact_author_address
;Universitaet Konstanz 
Fachbereich Chemie
78457 Konstanz
;
_publ_contact_author_email Michael.Burgert@uni-konstanz.de
_publ_contact_author_fax +49-7531-884155
_publ_contact_author_name Burgert
_publ_section_title
;
 Single-Molecule Magnets: A New Approach To Investigate the Electronic
 Structure of Mn12 Molecules by Scanning Tunneling Spectroscopy
;
_journal_name_full 'Journal of the American Chemical Society'
_journal_page_first 14362
_journal_page_last 14366
_journal_paper_doi 10.1021/ja074884z
_journal_volume 129
_journal_year 2007
_chemical_formula_sum 'C123.72 H82.4 Cl13.03 F16 Mn12 O48'
_chemical_formula_weight 3762.17
_chemical_name_systematic
;
dodecakis(\m~3~-Oxo)-hexadecakis(\m~2~-neopentanoato)-tetra-ethanol-tetra-
manganese(iv)-octa-manganese(iii) chloroform solvate
;
_space_group_IT_number 33
_symmetry_cell_setting orthorhombic
_symmetry_Int_Tables_number 33
_symmetry_space_group_name_Hall 'P 2c -2n'
_symmetry_space_group_name_H-M 'P n a 21'
_atom_sites_solution_hydrogens geom
_atom_sites_solution_primary direct
_atom_sites_solution_secondary difmap
_audit_author_name 'J. Richter'
_audit_contact_author_address
;
   STOE & CIE GmbH
   Hilpertstr. 10
   D-64295 Darmstadt
   Germany
;
_audit_contact_author_email richter@stoe.com
_audit_contact_author_fax '+49 6151 988788'
_audit_contact_author_phone '+49 6151 988720'
_audit_creation_date 07-01-18
_audit_creation_method 'STOE X-RED'
_cell_angle_alpha 90.00
_cell_angle_beta 90.00
_cell_angle_gamma 90.00
_cell_formula_units_Z 4
_cell_length_a 17.9874(4)
_cell_length_b 25.3631(5)
_cell_length_c 32.8163(5)
_cell_measurement_reflns_used 0
_cell_measurement_temperature 100(2)
_cell_measurement_theta_max 0.00
_cell_measurement_theta_min 0.00
_cell_volume 14971.3(5)
_computing_cell_refinement 'STOE X-AREA'
_computing_data_collection 'STOE X-AREA'
_computing_data_reduction 'STOE X-RED'
_computing_molecular_graphics P.L.U.T.O.N.
_computing_structure_refinement 'SHELXL-97 (Sheldrick, 1997)'
_computing_structure_solution 'SHELXL-97 (Sheldrick, 1997)'
_diffrn_ambient_temperature 0
_diffrn_detector 'image plate (34 cm diameter)'
_diffrn_detector_area_resol_mean 6.67
_diffrn_detector_type STOE
_diffrn_measured_fraction_theta_full 0.987
_diffrn_measured_fraction_theta_max 0.987
_diffrn_measurement_details ' 900 frames, detector distance = 105 mm'
_diffrn_measurement_device '2-circle goniometer'
_diffrn_measurement_device_type 'STOE IPDS 2T'
_diffrn_measurement_method 'rotation method'
_diffrn_radiation_collimation '0.5 mm diameter, monocapillary'
_diffrn_radiation_monochromator 'plane graphite'
_diffrn_radiation_polarisn_norm 0
_diffrn_radiation_source 'fine-focus sealed tube'
_diffrn_radiation_type 'Mo K\a'
_diffrn_radiation_wavelength 0.71073
_diffrn_reflns_av_R_equivalents 0.1625
_diffrn_reflns_av_sigmaI/netI 0.1487
_diffrn_reflns_limit_h_max 24
_diffrn_reflns_limit_h_min -24
_diffrn_reflns_limit_k_max 34
_diffrn_reflns_limit_k_min -34
_diffrn_reflns_limit_l_max 43
_diffrn_reflns_limit_l_min -44
_diffrn_reflns_number 260504
_diffrn_reflns_theta_full 28.66
_diffrn_reflns_theta_max 28.66
_diffrn_reflns_theta_min 4.60
_diffrn_source 'sealed X-ray tube, 12 x 0.4 mm long-fine focus'
_diffrn_source_current 40
_diffrn_source_power 2.00
_diffrn_source_voltage 50
_exptl_absorpt_coefficient_mu 1.31
_exptl_absorpt_correction_T_max 0.8422
_exptl_absorpt_correction_T_min 0.5110
_exptl_absorpt_correction_type integration
_exptl_absorpt_process_details 'X-SHAPE 2.07 (03-Aug-2005) Stoe & Cie, Darmstadt, Germany'
_exptl_crystal_colour brown
_exptl_crystal_density_diffrn 1.669
_exptl_crystal_F_000 7496.9
_exptl_crystal_size_max 0.4
_exptl_crystal_size_mid 0.4
_exptl_crystal_size_min 0.2
_refine_diff_density_max 0.738
_refine_diff_density_min -0.806
_refine_diff_density_rms 0.089
_refine_ls_abs_structure_details 'Flack (1983), 18254 Friedel pairs'
_refine_ls_abs_structure_Flack 0.532(16)
_refine_ls_extinction_method none
_refine_ls_goodness_of_fit_ref 0.815
_refine_ls_hydrogen_treatment constr
_refine_ls_matrix_type full
_refine_ls_number_parameters 1971
_refine_ls_number_reflns 37570
_refine_ls_number_restraints 1152
_refine_ls_restrained_S_all 0.837
_refine_ls_R_factor_all 0.1187
_refine_ls_R_factor_gt 0.0580
_refine_ls_shift/su_max 0.022
_refine_ls_shift/su_mean 0.001
_refine_ls_structure_factor_coef Fsqd
_refine_ls_weighting_details 'calc w=1/[\s^2^(Fo^2^)+(0.0599P)^2^+0.0000P] where P=(Fo^2^+2Fc^2^)/3'
_refine_ls_weighting_scheme calc
_refine_ls_wR_factor_gt 0.1174
_refine_ls_wR_factor_ref 0.1354
_reflns_number_gt 19439
_reflns_number_total 37570
_reflns_threshold_expression I>2u(I)
_cod_data_source_file ja074884zsi20070703_074042.cif
_cod_data_source_block m
_cod_original_formula_sum 'C123.72 H82.40  Cl13.03  F16 Mn12 O48'
_cod_database_code 4110161

loop_
_symmetry_equiv_pos_as_xyz
x,y,z
-x,-y,1/2+z
1/2-x,1/2+y,1/2+z
1/2+x,1/2-y,z

loop_
_atom_site_label
_atom_site_type_symbol
_atom_site_fract_x
_atom_site_fract_y
_atom_site_fract_z
_atom_site_U_iso_or_equiv
_atom_site_adp_type
_atom_site_occupancy
_atom_site_symmetry_multiplicity
_atom_site_calc_flag
_atom_site_refinement_flags
_atom_site_disorder_assembly
_atom_site_disorder_group
C1 C 0.6167(3) 0.7398(3) 0.2792(2) 0.0282(12) Uani 1 1 d DU . .
C2 C 0.5672(4) 0.7508(3) 0.3104(2) 0.0311(13) Uani 1 1 d DU . .
H2 H 0.5280 0.7266 0.3157 0.037 Uiso 1 1 calc R . .
C3 C 0.5730(4) 0.7960(3) 0.3341(2) 0.0359(14) Uani 1 1 d DU . .
H3 H 0.5401 0.8029 0.3561 0.043 Uiso 1 1 calc R . .
C4 C 0.6290(4) 0.8298(3) 0.3239(2) 0.0387(14) Uani 1 1 d DU . .
C5 C 0.6808(4) 0.8208(3) 0.2933(2) 0.0414(15) Uani 1 1 d DU . .
H5 H 0.7200 0.8451 0.2883 0.050 Uiso 1 1 calc R . .
C6 C 0.6734(4) 0.7757(3) 0.2707(2) 0.0346(14) Uani 1 1 d DU . .
H6 H 0.7072 0.7688 0.2490 0.042 Uiso 1 1 calc R . .
C7 C 0.6093(3) 0.6893(3) 0.2562(2) 0.0262(11) Uani 1 1 d DU A .
C8 C 0.3494(3) 0.6033(3) 0.3571(2) 0.0316(12) Uani 1 1 d DU . .
C9 C 0.2830(4) 0.5826(3) 0.3701(2) 0.0348(13) Uani 1 1 d DU . .
H9 H 0.2512 0.5655 0.3511 0.042 Uiso 1 1 calc R . .
C10 C 0.2621(4) 0.5864(3) 0.4102(2) 0.0386(14) Uani 1 1 d DU . .
H10 H 0.2171 0.5709 0.4195 0.046 Uiso 1 1 calc R . .
C11 C 0.3064(3) 0.6126(3) 0.4360(2) 0.0364(14) Uani 1 1 d DU . .
C12 C 0.3726(4) 0.6328(3) 0.4257(2) 0.0424(15) Uani 1 1 d DU . .
H12 H 0.4037 0.6495 0.4452 0.051 Uiso 1 1 calc R . .
C13 C 0.3934(4) 0.6284(3) 0.3854(2) 0.0409(15) Uani 1 1 d DU . .
H13 H 0.4395 0.6430 0.3770 0.049 Uiso 1 1 calc R . .
C14 C 0.3712(4) 0.5987(3) 0.3132(2) 0.0315(12) Uani 1 1 d DU A .
C15 C 0.0946(4) 0.5245(3) 0.2394(3) 0.0446(14) Uani 1 1 d DU . .
C16 C 0.0379(5) 0.5010(4) 0.2205(3) 0.0593(18) Uani 1 1 d DU . .
H16 H 0.0459 0.4830 0.1955 0.071 Uiso 1 1 calc R . .
C17 C -0.0347(5) 0.5032(4) 0.2377(4) 0.069(2) Uani 1 1 d DU . .
H17 H -0.0760 0.4862 0.2253 0.083 Uiso 1 1 calc R . .
C18 C -0.0414(5) 0.5308(4) 0.2727(3) 0.0719(19) Uani 1 1 d DU . .
C19 C 0.0138(5) 0.5542(4) 0.2929(3) 0.0660(19) Uani 1 1 d DU . .
H19 H 0.0062 0.5722 0.3179 0.079 Uiso 1 1 calc R . .
C20 C 0.0854(4) 0.5502(4) 0.2739(3) 0.0538(17) Uani 1 1 d DU . .
H20 H 0.1271 0.5664 0.2865 0.065 Uiso 1 1 calc R . .
C21 C 0.1709(4) 0.5241(3) 0.2198(2) 0.0344(13) Uani 1 1 d DU A .
C22 C 0.0956(4) 0.4820(3) 0.0539(3) 0.0476(15) Uani 1 1 d DU . .
C23 C 0.0330(4) 0.5024(3) 0.0740(3) 0.0524(17) Uani 1 1 d DU . .
H23 H 0.0389 0.5166 0.1006 0.063 Uiso 1 1 calc R . .
C24 C -0.0361(5) 0.5027(4) 0.0568(3) 0.0652(19) Uani 1 1 d DU . .
H24 H -0.0782 0.5147 0.0715 0.078 Uiso 1 1 calc R . .
C25 C -0.0428(5) 0.4849(5) 0.0172(3) 0.0757(19) Uani 1 1 d DU . .
C26 C 0.0177(5) 0.4655(5) -0.0045(3) 0.076(2) Uani 1 1 d DU . .
H26 H 0.0110 0.4513 -0.0311 0.091 Uiso 1 1 calc R . .
C27 C 0.0857(4) 0.4669(4) 0.0124(3) 0.0643(18) Uani 1 1 d DU . .
H27 H 0.1279 0.4577 -0.0035 0.077 Uiso 1 1 calc R . .
C28 C 0.1690(4) 0.4805(3) 0.0719(3) 0.0404(13) Uani 1 1 d DU . .
C29 C 0.3580(4) 0.3916(3) -0.0604(2) 0.0357(13) Uani 1 1 d DU . .
C30 C 0.4109(4) 0.3761(3) -0.0879(2) 0.0378(14) Uani 1 1 d DU . .
H30 H 0.4611 0.3735 -0.0791 0.045 Uiso 1 1 calc R . .
C31 C 0.3944(4) 0.3641(3) -0.1281(2) 0.0384(14) Uani 1 1 d DU . .
H31 H 0.4314 0.3530 -0.1469 0.046 Uiso 1 1 calc R . .
C32 C 0.3211(4) 0.3692(3) -0.1391(2) 0.0404(14) Uani 1 1 d DU . .
C33 C 0.2653(4) 0.3861(3) -0.1134(2) 0.0435(15) Uani 1 1 d DU . .
H33 H 0.2156 0.3901 -0.1227 0.052 Uiso 1 1 calc R . .
C34 C 0.2856(4) 0.3971(3) -0.0728(2) 0.0446(15) Uani 1 1 d DU . .
H34 H 0.2488 0.4084 -0.0540 0.053 Uiso 1 1 calc R . .
C35 C 0.3782(4) 0.4038(3) -0.0184(3) 0.0342(13) Uani 1 1 d DU . .
C36 C 0.6224(4) 0.2709(3) 0.0140(2) 0.0344(13) Uani 1 1 d DU . .
C37 C 0.6772(5) 0.2372(3) 0.0253(3) 0.0473(16) Uani 1 1 d DU . .
H37 H 0.7122 0.2472 0.0456 0.057 Uiso 1 1 calc R . .
C38 C 0.6817(5) 0.1876(3) 0.0067(3) 0.0534(17) Uani 1 1 d DU . .
H38 H 0.7191 0.1631 0.0143 0.064 Uiso 1 1 calc R . .
C39 C 0.6310(5) 0.1756(3) -0.0224(3) 0.0508(16) Uani 1 1 d DU . .
C40 C 0.5742(5) 0.2079(3) -0.0339(3) 0.0469(16) Uani 1 1 d DU . .
H40 H 0.5386 0.1974 -0.0536 0.056 Uiso 1 1 calc R . .
C41 C 0.5711(4) 0.2570(3) -0.0152(3) 0.0419(15) Uani 1 1 d DU . .
H41 H 0.5332 0.2812 -0.0227 0.050 Uiso 1 1 calc R . .
C42 C 0.6148(4) 0.3231(3) 0.0332(2) 0.0298(12) Uani 1 1 d DU . .
C43 C 0.8971(4) 0.3930(3) 0.1156(3) 0.0416(14) Uani 1 1 d U . .
C44 C 0.9524(4) 0.4090(4) 0.1410(3) 0.0477(16) Uani 1 1 d U . .
H44 H 0.9410 0.4318 0.1631 0.057 Uiso 1 1 calc R . .
C45 C 1.0244(5) 0.3927(4) 0.1351(3) 0.056(2) Uani 1 1 d U . .
H45 H 1.0628 0.4044 0.1529 0.067 Uiso 1 1 calc R . .
C47 C 0.9874(5) 0.3452(4) 0.0774(3) 0.065(2) Uani 1 1 d U . .
H47 H 1.0004 0.3245 0.0543 0.078 Uiso 1 1 calc R . .
C48 C 0.9150(4) 0.3600(4) 0.0837(3) 0.0556(18) Uani 1 1 d U . .
H48 H 0.8770 0.3474 0.0661 0.067 Uiso 1 1 calc R . .
C49 C 0.8194(4) 0.4112(3) 0.1204(2) 0.0303(12) Uani 1 1 d U . .
C50 C 0.8936(4) 0.6161(3) 0.1807(2) 0.0293(14) Uani 1 1 d U . .
C56 C 0.8155(4) 0.5953(3) 0.1784(2) 0.0309(12) Uani 1 1 d U A .
C51 C 0.9086(4) 0.6600(3) 0.2050(2) 0.0332(17) Uani 1 1 d . . .
H51 H 0.8693 0.6772 0.2190 0.040 Uiso 1 1 calc R . .
C55 C 0.9496(4) 0.5922(4) 0.1586(3) 0.050(2) Uani 1 1 d . . .
H55 H 0.9386 0.5634 0.1411 0.060 Uiso 1 1 calc R . .
C52 C 0.9806(4) 0.6783(4) 0.2086(3) 0.050(2) Uani 1 1 d . . .
H52 H 0.9918 0.7077 0.2254 0.060 Uiso 1 1 calc R . .
C53 C 1.0358(4) 0.6528(4) 0.1872(3) 0.058(3) Uani 1 1 d . . .
C54 C 1.0230(5) 0.6109(4) 0.1621(4) 0.069(3) Uani 1 1 d . . .
H54 H 1.0624 0.5948 0.1473 0.083 Uiso 1 1 calc R . .
F8 F 1.1072(2) 0.6724(3) 0.1898(2) 0.0786(19) Uani 1 1 d . . .
C46 C 1.0398(4) 0.3604(5) 0.1043(4) 0.070(3) Uani 1 1 d . . .
C57 C 0.3704(4) 0.6203(3) 0.0158(2) 0.0355(12) Uani 1 1 d DU . .
C58 C 0.3313(4) 0.6236(3) -0.0206(2) 0.0465(15) Uani 1 1 d DU . .
H58 H 0.3103 0.5927 -0.0322 0.056 Uiso 1 1 calc R . .
C59 C 0.3227(5) 0.6727(3) -0.0406(2) 0.0543(16) Uani 1 1 d DU . .
H59 H 0.2963 0.6756 -0.0656 0.065 Uiso 1 1 calc R . .
C60 C 0.3532(5) 0.7151(3) -0.0228(2) 0.0514(15) Uani 1 1 d DU . .
C61 C 0.3920(4) 0.7145(3) 0.0130(2) 0.0471(15) Uani 1 1 d DU . .
H61 H 0.4123 0.7459 0.0242 0.057 Uiso 1 1 calc R . .
C62 C 0.4006(4) 0.6666(3) 0.0322(2) 0.0390(14) Uani 1 1 d DU . .
H62 H 0.4275 0.6650 0.0571 0.047 Uiso 1 1 calc R . .
C63 C 0.3776(3) 0.5687(3) 0.0367(2) 0.0316(12) Uani 1 1 d DU A .
C64 C 0.6154(3) 0.6716(2) 0.0655(2) 0.0321(12) Uani 1 1 d DU . .
C65 C 0.6582(4) 0.7163(3) 0.0586(2) 0.0446(14) Uani 1 1 d DU . .
H65 H 0.6822 0.7334 0.0807 0.054 Uiso 1 1 calc R . .
C66 C 0.6660(4) 0.7362(3) 0.0188(2) 0.0502(15) Uani 1 1 d DU . .
H66 H 0.6937 0.7675 0.0138 0.060 Uiso 1 1 calc R . .
C67 C 0.6330(5) 0.7096(3) -0.0124(2) 0.0555(16) Uani 1 1 d DU . .
C68 C 0.5891(4) 0.6660(3) -0.0067(2) 0.0488(15) Uani 1 1 d DU . .
H68 H 0.5643 0.6496 -0.0289 0.059 Uiso 1 1 calc R . .
C69 C 0.5825(4) 0.6469(3) 0.0325(2) 0.0404(14) Uani 1 1 d DU . .
H69 H 0.5544 0.6158 0.0371 0.049 Uiso 1 1 calc R . .
C70 C 0.6094(3) 0.6487(3) 0.1069(2) 0.0277(11) Uani 1 1 d DU A .
C71 C 0.7379(3) 0.5369(2) 0.0184(2) 0.0317(12) Uani 1 1 d DU . .
C72 C 0.7240(3) 0.5197(3) -0.0207(2) 0.0367(13) Uani 1 1 d DU . .
H72 H 0.7045 0.4853 -0.0249 0.044 Uiso 1 1 calc R . .
C73 C 0.7380(4) 0.5516(3) -0.0542(2) 0.0417(14) Uani 1 1 d DU . .
H73 H 0.7283 0.5398 -0.0812 0.050 Uiso 1 1 calc R . .
C74 C 0.7661(4) 0.6005(3) -0.0469(2) 0.0480(14) Uani 1 1 d DU . .
C75 C 0.7832(4) 0.6197(3) -0.0095(2) 0.0479(15) Uani 1 1 d DU . .
H75 H 0.8045 0.6537 -0.0061 0.058 Uiso 1 1 calc R . .
C76 C 0.7682(4) 0.5878(3) 0.0230(2) 0.0416(14) Uani 1 1 d DU . .
H76 H 0.7786 0.6004 0.0496 0.050 Uiso 1 1 calc R . .
C77 C 0.7239(3) 0.5039(3) 0.0543(2) 0.0292(11) Uani 1 1 d DU . .
C78 C 0.3717(3) 0.7014(3) 0.1690(2) 0.0298(12) Uani 1 1 d DU . .
C79 C 0.3070(4) 0.7293(3) 0.1617(2) 0.0349(14) Uani 1 1 d DU . .
H79 H 0.2626 0.7202 0.1757 0.042 Uiso 1 1 calc R . .
C80 C 0.3071(4) 0.7712(3) 0.1337(2) 0.0409(14) Uani 1 1 d DU . .
H80 H 0.2640 0.7920 0.1291 0.049 Uiso 1 1 calc R . .
C81 C 0.3713(4) 0.7805(3) 0.1134(2) 0.0441(14) Uani 1 1 d DU . .
C82 C 0.4364(4) 0.7554(3) 0.1191(2) 0.0408(14) Uani 1 1 d DU . .
H82 H 0.4796 0.7643 0.1039 0.049 Uiso 1 1 calc R . .
C83 C 0.4369(3) 0.7152(3) 0.1487(2) 0.0365(13) Uani 1 1 d DU . .
H83 H 0.4819 0.6973 0.1549 0.044 Uiso 1 1 calc R . .
C84 C 0.3753(4) 0.6592(3) 0.1994(2) 0.0293(12) Uani 1 1 d DU A .
C85 C 0.4316(4) 0.4157(4) 0.2975(3) 0.0592(15) Uani 1 1 d DU . .
C86 C 0.3890(5) 0.4051(4) 0.3318(3) 0.0721(19) Uani 1 1 d DU . .
H86 H 0.3399 0.4187 0.3333 0.086 Uiso 1 1 calc R . .
C87 C 0.4166(6) 0.3750(4) 0.3640(3) 0.085(2) Uani 1 1 d DU . .
H87 H 0.3872 0.3674 0.3873 0.101 Uiso 1 1 calc R . .
C88 C 0.4866(6) 0.3574(5) 0.3606(3) 0.095(2) Uani 1 1 d DU . .
C89 C 0.5349(6) 0.3664(5) 0.3289(3) 0.090(2) Uani 1 1 d DU . .
H89 H 0.5849 0.3543 0.3289 0.108 Uiso 1 1 calc R . .
C90 C 0.5036(5) 0.3955(4) 0.2960(3) 0.0772(19) Uani 1 1 d DU . .
H90 H 0.5327 0.4013 0.2722 0.093 Uiso 1 1 calc R . .
C91 C 0.4006(4) 0.4478(3) 0.2629(2) 0.0413(13) Uani 1 1 d DU A .
C92 C 0.5590(5) 0.3017(4) 0.1965(3) 0.0773(18) Uani 1 1 d DU . .
C93 C 0.4969(6) 0.3080(4) 0.2193(3) 0.101(2) Uani 1 1 d DU . .
H93 H 0.4697 0.3400 0.2182 0.121 Uiso 1 1 calc R . .
C94 C 0.4728(7) 0.2662(5) 0.2449(4) 0.119(3) Uani 1 1 d DU . .
H94 H 0.4289 0.2698 0.2607 0.143 Uiso 1 1 calc R . .
C95 C 0.5124(8) 0.2221(5) 0.2466(5) 0.131(3) Uani 1 1 d DU . .
C96 C 0.5697(8) 0.2134(5) 0.2228(5) 0.126(3) Uani 1 1 d DU . .
H96 H 0.5932 0.1798 0.2224 0.151 Uiso 1 1 calc R . .
C97 C 0.5962(7) 0.2553(4) 0.1977(4) 0.106(2) Uani 1 1 d DU . .
H97 H 0.6399 0.2506 0.1819 0.127 Uiso 1 1 calc R . .
C98 C 0.5849(4) 0.3460(3) 0.1693(3) 0.0454(14) Uani 1 1 d DU A .
C99 C 0.6586(3) 0.5181(3) 0.3112(2) 0.0436(13) Uani 1 1 d DU . .
C100 C 0.7343(4) 0.5145(3) 0.3153(2) 0.0481(15) Uani 1 1 d DU . .
H100 H 0.7656 0.5307 0.2956 0.058 Uiso 1 1 calc R . .
C101 C 0.7660(4) 0.4873(4) 0.3480(2) 0.0606(17) Uani 1 1 d DU . .
H101 H 0.8185 0.4841 0.3503 0.073 Uiso 1 1 calc R . .
C102 C 0.7214(4) 0.4660(4) 0.3760(3) 0.0748(18) Uani 1 1 d DU . .
C103 C 0.6467(5) 0.4703(4) 0.3739(3) 0.0735(19) Uani 1 1 d DU . .
H103 H 0.6166 0.4559 0.3949 0.088 Uiso 1 1 calc R . .
C104 C 0.6136(4) 0.4957(4) 0.3408(2) 0.0596(17) Uani 1 1 d DU . .
H104 H 0.5610 0.4976 0.3386 0.071 Uiso 1 1 calc R . .
C105 C 0.6261(3) 0.5473(3) 0.27602(19) 0.0289(11) Uani 1 1 d DU A .
F1 F 0.6355(3) 0.87453(19) 0.34666(15) 0.0553(13) Uani 1 1 d U . .
F2 F 0.2854(2) 0.61700(17) 0.47611(13) 0.0409(10) Uani 1 1 d U . .
F3 F -0.1112(3) 0.5332(3) 0.2891(2) 0.106(2) Uani 1 1 d U . .
F4 F -0.1099(3) 0.4859(3) -0.0009(2) 0.109(2) Uani 1 1 d U . .
F5 F 0.3022(2) 0.35804(18) -0.17862(12) 0.0434(11) Uani 1 1 d U . .
F6 F 0.6318(3) 0.1265(2) -0.0422(2) 0.0740(17) Uani 1 1 d U . .
F7 F 1.1108(3) 0.3472(3) 0.0979(2) 0.107(3) Uani 1 1 d . . .
F9 F 0.3441(3) 0.7633(2) -0.04178(16) 0.0793(16) Uani 1 1 d U . .
F10 F 0.6439(3) 0.7277(2) -0.05124(14) 0.0811(16) Uani 1 1 d U . .
F11 F 0.7809(3) 0.63247(19) -0.08035(15) 0.0673(14) Uani 1 1 d U . .
F12 F 0.3695(3) 0.82163(19) 0.08524(15) 0.0628(13) Uani 1 1 d U . .
F13 F 0.5184(5) 0.3302(3) 0.3933(3) 0.136(3) Uani 1 1 d U . .
F14 F 0.4928(6) 0.1820(4) 0.2722(3) 0.188(4) Uani 1 1 d DU . .
F15 F 0.7517(3) 0.4400(3) 0.4077(2) 0.122(2) Uani 1 1 d U . .
Mn1 Mn 0.43447(6) 0.50808(4) 0.10302(4) 0.0251(2) Uani 1 1 d . A .
Mn2 Mn 0.43663(6) 0.50080(4) 0.18867(4) 0.0280(2) Uani 1 1 d . A .
Mn3 Mn 0.55321(5) 0.55918(4) 0.15041(3) 0.0248(2) Uani 1 1 d . A .
Mn4 Mn 0.55047(5) 0.44902(4) 0.13900(3) 0.0259(2) Uani 1 1 d . A .
Mn5 Mn 0.65813(5) 0.61459(4) 0.19349(3) 0.0250(2) Uani 1 1 d . A .
Mn6 Mn 0.49514(6) 0.60416(4) 0.24713(3) 0.0269(2) Uani 1 1 d . A .
Mn7 Mn 0.32763(6) 0.54992(4) 0.23614(4) 0.0299(3) Uani 1 1 d . A .
Mn8 Mn 0.25960(4) 0.50123(5) 0.14685(5) 0.0328(2) Uani 1 1 d . . .
Mn9 Mn 0.32685(6) 0.45647(4) 0.05674(4) 0.0301(3) Uani 1 1 d . . .
Mn10 Mn 0.49822(6) 0.40600(4) 0.04416(4) 0.0278(2) Uani 1 1 d . . .
Mn11 Mn 0.66301(5) 0.39916(4) 0.09531(3) 0.0259(2) Uani 1 1 d . . .
Mn12 Mn 0.72750(4) 0.50174(5) 0.14921(4) 0.02601(19) Uani 1 1 d . . .
O1 O 0.4453(3) 0.55419(19) 0.14828(17) 0.0308(11) Uani 1 1 d . . .
O2 O 0.4444(3) 0.45460(19) 0.14288(17) 0.0306(12) Uani 1 1 d . . .
O3 O 0.5417(3) 0.49753(19) 0.18326(15) 0.0281(11) Uani 1 1 d . . .
O4 O 0.5415(2) 0.50939(18) 0.10576(16) 0.0264(11) Uani 1 1 d . . .
O5 O 0.5567(3) 0.60496(17) 0.19297(15) 0.0269(10) Uani 1 1 d . . .
O6 O 0.4325(2) 0.55050(18) 0.23011(16) 0.0263(11) Uani 1 1 d . . .
O7 O 0.3325(3) 0.50871(19) 0.18769(17) 0.0314(12) Uani 1 1 d . A .
O8 O 0.3308(3) 0.49813(18) 0.10419(16) 0.0285(11) Uani 1 1 d . A .
O9 O 0.4315(3) 0.4590(2) 0.06112(17) 0.0311(12) Uani 1 1 d . A .
O10 O 0.5585(2) 0.40843(17) 0.09171(15) 0.0260(10) Uani 1 1 d . A .
O11 O 0.6546(3) 0.45007(19) 0.13700(16) 0.0299(11) Uani 1 1 d . A .
O12 O 0.6560(2) 0.55563(18) 0.15731(15) 0.0260(11) Uani 1 1 d . A .
O13 O 0.6533(2) 0.67859(18) 0.22737(14) 0.0265(10) Uani 1 1 d U . .
O14 O 0.5568(3) 0.66037(19) 0.26865(15) 0.0303(11) Uani 1 1 d U . .
O15 O 0.4367(3) 0.6119(2) 0.30384(16) 0.0336(11) Uani 1 1 d U . .
O16 O 0.3226(3) 0.5838(2) 0.28853(16) 0.0319(11) Uani 1 1 d U . .
O17 O 0.2206(3) 0.5486(2) 0.23883(17) 0.0346(11) Uani 1 1 d U . .
O18 O 0.1787(3) 0.5003(2) 0.18672(18) 0.0371(12) Uani 1 1 d U A .
O19 O 0.1764(3) 0.4994(2) 0.10787(18) 0.0400(13) Uani 1 1 d U A .
O20 O 0.2197(3) 0.4585(2) 0.05089(18) 0.0418(13) Uani 1 1 d U A .
O21 O 0.3252(3) 0.4196(2) 0.00538(17) 0.0360(12) Uani 1 1 d U A .
O22 O 0.4453(3) 0.3983(2) -0.00765(17) 0.0369(12) Uani 1 1 d U A .
O23 O 0.5594(3) 0.3505(2) 0.02253(16) 0.0344(11) Uani 1 1 d U A .
O24 O 0.6646(2) 0.33837(18) 0.05795(15) 0.0307(10) Uani 1 1 d U A .
O25 O 0.7691(2) 0.38800(18) 0.10052(15) 0.0294(10) Uani 1 1 d U A .
O26 O 0.8099(2) 0.44901(19) 0.14517(15) 0.0337(11) Uani 1 1 d U A .
O27 O 0.8089(2) 0.55053(19) 0.16164(14) 0.0306(11) Uani 1 1 d U A .
O28 O 0.7647(2) 0.62359(18) 0.19316(15) 0.0276(10) Uani 1 1 d U . .
O29 O 0.3380(3) 0.5308(2) 0.02398(16) 0.0342(11) Uani 1 1 d U A .
O30 O 0.4242(2) 0.56666(18) 0.06623(15) 0.0285(10) Uani 1 1 d U . .
O31 O 0.5582(2) 0.61257(19) 0.11002(14) 0.0263(10) Uani 1 1 d U . .
O32 O 0.6498(2) 0.66361(17) 0.13568(14) 0.0268(10) Uani 1 1 d U . .
O33 O 0.7493(3) 0.5189(2) 0.08779(15) 0.0307(10) Uani 1 1 d U A .
O34 O 0.6872(2) 0.46149(18) 0.04992(13) 0.0284(10) Uani 1 1 d U A .
O35 O 0.3227(2) 0.62711(18) 0.20376(15) 0.0293(11) Uani 1 1 d U . .
O36 O 0.4347(3) 0.65920(19) 0.22142(16) 0.0327(11) Uani 1 1 d U . .
O37 O 0.3461(3) 0.4752(2) 0.27046(17) 0.0374(12) Uani 1 1 d U . .
O38 O 0.4378(2) 0.44520(19) 0.22966(15) 0.0309(11) Uani 1 1 d U . .
O39 O 0.5460(3) 0.3884(2) 0.17351(17) 0.0363(12) Uani 1 1 d U . .
O40 O 0.6343(3) 0.33900(18) 0.14424(17) 0.0374(12) Uani 1 1 d U A .
O41 O 0.6700(2) 0.56322(18) 0.24902(13) 0.0278(9) Uani 1 1 d U . .
O42 O 0.5556(2) 0.55422(19) 0.27729(15) 0.0332(11) Uani 1 1 d U . .
O44 O 0.4328(3) 0.3443(2) 0.0695(2) 0.0423(13) Uani 1 1 d U A .
O45 O 0.2497(10) 0.4141(8) 0.1498(6) 0.081(4) Uani 0.679(7) 1 d PU A 1
C113 C 0.2781(8) 0.3884(7) 0.1943(6) 0.091(4) Uani 0.679(7) 1 d PU A 1
H11A H 0.3167 0.3608 0.1915 0.109 Uiso 0.679(7) 1 calc PR A 1
H11B H 0.2925 0.4150 0.2149 0.109 Uiso 0.679(7) 1 calc PR A 1
C114 C 0.2147(9) 0.3710(8) 0.1987(7) 0.105(5) Uani 0.679(7) 1 d PU A 1
H11C H 0.2121 0.3505 0.2240 0.158 Uiso 0.679(7) 1 calc PR A 1
H11D H 0.2021 0.3483 0.1755 0.158 Uiso 0.679(7) 1 calc PR A 1
H11E H 0.1794 0.4004 0.2001 0.158 Uiso 0.679(7) 1 calc PR A 1
O46 O 0.7344(3) 0.4780(2) 0.21385(16) 0.0439(13) Uani 1 1 d U A .
C115 C 0.7173(6) 0.4240(4) 0.2280(3) 0.072(2) Uani 1 1 d U . .
H11F H 0.6715 0.4239 0.2447 0.086 Uiso 1 1 calc R A .
H11G H 0.7100 0.4001 0.2045 0.086 Uiso 1 1 calc R . .
C116 C 0.7809(9) 0.4071(6) 0.2522(4) 0.125(4) Uani 1 1 d U A .
H11H H 0.7738 0.3705 0.2609 0.188 Uiso 1 1 calc R . .
H11I H 0.7855 0.4297 0.2763 0.188 Uiso 1 1 calc R . .
H11J H 0.8263 0.4097 0.2358 0.188 Uiso 1 1 calc R . .
O47 O 0.5647(3) 0.46023(19) 0.00710(16) 0.0354(11) Uani 1 1 d U A .
C117 C 0.5355(4) 0.5077(3) -0.0122(2) 0.0408(15) Uani 1 1 d U . .
H11K H 0.5668 0.5383 -0.0048 0.049 Uiso 1 1 calc R A .
H11L H 0.4844 0.5145 -0.0022 0.049 Uiso 1 1 calc R . .
C118 C 0.5344(5) 0.5013(4) -0.0584(3) 0.057(2) Uani 1 1 d U A .
H11M H 0.5149 0.5335 -0.0710 0.086 Uiso 1 1 calc R . .
H11N H 0.5025 0.4714 -0.0657 0.086 Uiso 1 1 calc R . .
H11O H 0.5850 0.4948 -0.0683 0.086 Uiso 1 1 calc R . .
O48 O 0.2432(3) 0.5875(2) 0.14207(16) 0.0347(11) Uani 1 1 d U A .
C119 C 0.2507(4) 0.6142(3) 0.1029(2) 0.0397(15) Uani 1 1 d U . .
H11P H 0.2586 0.5876 0.0813 0.048 Uiso 1 1 calc R A .
H11Q H 0.2950 0.6373 0.1037 0.048 Uiso 1 1 calc R . .
C120 C 0.1839(4) 0.6467(4) 0.0925(3) 0.057(2) Uani 1 1 d U A .
H11R H 0.1924 0.6649 0.0665 0.085 Uiso 1 1 calc R . .
H11S H 0.1753 0.6728 0.1140 0.085 Uiso 1 1 calc R . .
H11T H 0.1403 0.6238 0.0900 0.085 Uiso 1 1 calc R . .
C106 C 0.3576(5) 0.2985(4) 0.1126(3) 0.0364(18) Uani 0.679(7) 1 d PDU A 1
C107 C 0.2879(6) 0.2823(4) 0.1214(3) 0.043(2) Uani 0.679(7) 1 d PDU A 1
H107 H 0.2468 0.3014 0.1108 0.052 Uiso 0.679(7) 1 calc PR A 1
C108 C 0.2748(7) 0.2386(4) 0.1456(4) 0.053(2) Uani 0.679(7) 1 d PDU A 1
H108 H 0.2257 0.2266 0.1509 0.063 Uiso 0.679(7) 1 calc PR A 1
C109 C 0.3348(6) 0.2135(5) 0.1614(4) 0.056(2) Uani 0.679(7) 1 d PDU A 1
C110 C 0.4049(6) 0.2277(4) 0.1542(4) 0.054(2) Uani 0.679(7) 1 d PDU A 1
H110 H 0.4454 0.2085 0.1652 0.065 Uiso 0.679(7) 1 calc PR A 1
C111 C 0.4166(6) 0.2723(4) 0.1296(4) 0.046(2) Uani 0.679(7) 1 d PDU A 1
H111 H 0.4658 0.2843 0.1246 0.055 Uiso 0.679(7) 1 calc PR A 1
C112 C 0.3725(5) 0.3456(4) 0.0875(4) 0.0319(16) Uani 0.679(7) 1 d PDU A 1
F16 F 0.3205(5) 0.1705(3) 0.1857(3) 0.085(3) Uani 0.679(7) 1 d PU A 1
O43 O 0.3204(4) 0.3819(4) 0.0874(3) 0.0270(17) Uani 0.679(7) 1 d PU A 1
C306 C 0.2870(10) 0.3355(9) 0.1561(7) 0.112(5) Uani 0.321(7) 1 d PGDU A 2
C307 C 0.2855(13) 0.3355(9) 0.1984(7) 0.112(5) Uani 0.321(7) 1 d PGDU A 2
H307 H 0.2813 0.3679 0.2128 0.135 Uiso 0.321(7) 1 calc PR A 2
C308 C 0.2903(13) 0.2883(10) 0.2197(6) 0.118(5) Uani 0.321(7) 1 d PGDU A 2
H308 H 0.2893 0.2883 0.2486 0.141 Uiso 0.321(7) 1 calc PR A 2
C309 C 0.2965(11) 0.2409(9) 0.1986(9) 0.121(5) Uani 0.321(7) 1 d PGDU A 2
C310 C 0.2980(15) 0.2409(9) 0.1563(9) 0.120(5) Uani 0.321(7) 1 d PGDU A 2
H310 H 0.3023 0.2085 0.1419 0.143 Uiso 0.321(7) 1 calc PR A 2
C311 C 0.2932(14) 0.2881(11) 0.1350(6) 0.116(5) Uani 0.321(7) 1 d PGDU A 2
H311 H 0.2943 0.2881 0.1060 0.139 Uiso 0.321(7) 1 calc PR A 2
F16A F 0.3025(13) 0.1950(11) 0.2189(9) 0.135(6) Uani 0.321(7) 1 d PDU A 2
O43A O 0.3053(19) 0.3838(18) 0.0942(14) 0.104(6) Uiso 0.321(7) 1 d PDU A 2
C312 C 0.2773(17) 0.3879(15) 0.1332(12) 0.108(5) Uani 0.321(7) 1 d PDU A 2
O45A O 0.2561(11) 0.4174(7) 0.1542(5) 0.003(3) Uiso 0.321(7) 1 d P A 2
C203 C 0.9673(18) 0.3626(13) 0.4893(12) 0.239(12) Uiso 1 1 d . . .
Cl4D Cl 1.0041(10) 0.3346(8) 0.4433(6) 0.261(8) Uiso 0.522(11) 1 d P B 3
Cl4F Cl 0.8746(4) 0.3857(3) 0.4782(2) 0.116(3) Uiso 0.522(11) 1 d P B 3
Cl4E Cl 0.9992(3) 0.3545(3) 0.5262(2) 0.088(2) Uiso 0.522(11) 1 d P B 3
Cl4A Cl 1.008(4) 0.375(3) 0.539(3) 0.74(5) Uiso 0.478(11) 1 d P B 4
Cl4B Cl 1.0137(11) 0.3984(10) 0.4463(8) 0.294(11) Uiso 0.478(11) 1 d P B 4
Cl4C Cl 0.894(5) 0.342(4) 0.458(3) 0.81(5) Uiso 0.478(11) 1 d P B 4
C201 C 0.6653(5) 0.7905(3) 0.4765(3) 0.051(2) Uiso 1 1 d . . .
Cl2A Cl 0.6304(8) 0.7386(6) 0.5108(2) 0.041(3) Uiso 0.49(5) 1 d P . .
Cl2D Cl 0.6168(7) 0.7500(6) 0.5085(2) 0.045(2) Uiso 0.51(5) 1 d P . .
Cl2B Cl 0.6074(2) 0.8490(3) 0.4733(3) 0.0550(16) Uiso 0.72(3) 1 d P . .
Cl2E Cl 0.6087(5) 0.8381(7) 0.4612(7) 0.054(4) Uiso 0.28(3) 1 d P . .
Cl2C Cl 0.7066(4) 0.76104(18) 0.43452(15) 0.0583(18) Uiso 0.531(12) 1 d P . .
Cl2F Cl 0.6655(5) 0.7636(2) 0.4261(2) 0.068(2) Uiso 0.469(12) 1 d P . .
C202 C 0.1245(8) 0.4302(6) 0.3453(5) 0.114(4) Uiso 1 1 d . . .
Cl3A Cl 0.1976(2) 0.45027(18) 0.32018(14) 0.1365(14) Uiso 1 1 d . . .
Cl3B Cl 0.0953(3) 0.4796(2) 0.38142(18) 0.177(2) Uiso 1 1 d . . .
Cl3C Cl 0.0510(3) 0.4138(3) 0.3159(2) 0.186(2) Uiso 1 1 d . . .
Cl1A Cl 0.2415(7) 0.2029(5) 0.3450(4) 0.141(5) Uiso 0.367(8) 1 d P . .
Cl1B Cl 0.2679(7) 0.3106(5) 0.3312(4) 0.142(5) Uiso 0.367(8) 1 d P . .
Cl1C Cl 0.1308(6) 0.2745(5) 0.3525(4) 0.131(5) Uiso 0.367(8) 1 d P . .
C200 C 0.2196(14) 0.2644(10) 0.3522(8) 0.062(7) Uiso 0.367(8) 1 d P . .
C204 C -0.1670(5) 0.7178(3) 0.3163(3) 0.049(2) Uiso 1 1 d . . .
Cl5A Cl -0.1525(13) 0.7506(13) 0.3668(5) 0.026(9) Uiso 0.12(3) 1 d P . .
Cl5B Cl -0.1843(7) 0.7417(3) 0.3631(2) 0.053(3) Uiso 0.387(15) 1 d P . .
Cl5C Cl -0.1416(5) 0.7326(5) 0.3703(2) 0.055(2) Uiso 0.46(2) 1 d P . .
Cl5D Cl -0.1231(6) 0.7649(5) 0.2894(7) 0.032(2) Uiso 0.41(6) 1 d P . .
Cl5E Cl -0.1230(7) 0.7561(10) 0.2795(6) 0.020(4) Uiso 0.24(4) 1 d P . .
Cl5F Cl -0.1344(9) 0.7704(8) 0.2810(5) 0.024(4) Uiso 0.31(5) 1 d P . .
Cl5G Cl -0.1218(4) 0.6544(3) 0.3089(4) 0.0493(17) Uiso 0.61(5) 1 d P . .
Cl5H Cl -0.1124(6) 0.6618(5) 0.3189(6) 0.045(3) Uiso 0.39(5) 1 d P . .

loop_
_atom_site_aniso_label
_atom_site_aniso_U_11
_atom_site_aniso_U_22
_atom_site_aniso_U_33
_atom_site_aniso_U_23
_atom_site_aniso_U_13
_atom_site_aniso_U_12
C1 0.024(2) 0.034(3) 0.027(3) 0.000(2) -0.006(2) -0.004(2)
C2 0.025(3) 0.036(3) 0.032(3) 0.000(3) 0.001(2) -0.002(2)
C3 0.035(3) 0.042(3) 0.031(3) -0.009(3) 0.001(2) -0.001(3)
C4 0.046(3) 0.040(3) 0.030(3) -0.005(3) -0.002(2) -0.007(3)
C5 0.047(3) 0.046(3) 0.032(3) -0.004(3) -0.002(3) -0.012(3)
C6 0.036(3) 0.039(3) 0.029(3) -0.002(3) 0.001(2) -0.007(3)
C7 0.019(2) 0.036(3) 0.023(2) 0.005(2) -0.005(2) -0.003(2)
C8 0.026(2) 0.039(3) 0.030(3) 0.002(2) 0.003(2) 0.001(2)
C9 0.027(2) 0.046(3) 0.032(3) -0.009(3) 0.008(2) -0.004(2)
C10 0.031(3) 0.051(3) 0.034(3) -0.007(3) 0.008(2) 0.002(3)
C11 0.030(3) 0.051(3) 0.027(3) 0.002(3) 0.003(2) 0.006(2)
C12 0.033(3) 0.065(3) 0.029(3) 0.001(3) 0.000(2) -0.005(3)
C13 0.033(3) 0.058(3) 0.032(3) 0.003(3) 0.003(2) -0.003(3)
C14 0.025(2) 0.039(3) 0.030(3) 0.004(2) 0.002(2) 0.003(2)
C15 0.029(3) 0.054(3) 0.051(3) -0.011(3) 0.011(3) -0.002(2)
C16 0.041(3) 0.076(4) 0.061(4) -0.022(3) 0.013(3) -0.013(3)
C17 0.041(3) 0.090(4) 0.077(4) -0.022(4) 0.013(3) -0.014(3)
C18 0.037(3) 0.090(4) 0.089(4) -0.021(4) 0.027(3) -0.006(3)
C19 0.040(3) 0.078(4) 0.080(4) -0.022(4) 0.021(3) -0.002(3)
C20 0.034(3) 0.064(4) 0.064(4) -0.017(3) 0.015(3) -0.003(3)
C21 0.022(2) 0.046(3) 0.035(3) -0.004(2) 0.006(2) -0.006(2)
C22 0.016(2) 0.072(3) 0.055(3) -0.023(3) -0.001(2) 0.002(2)
C23 0.018(3) 0.077(4) 0.062(4) -0.028(3) -0.001(3) 0.010(3)
C24 0.024(3) 0.093(4) 0.078(4) -0.034(4) -0.006(3) 0.018(3)
C25 0.029(3) 0.114(4) 0.084(4) -0.040(4) -0.015(3) 0.024(3)
C26 0.037(3) 0.119(5) 0.074(4) -0.041(4) -0.015(3) 0.016(3)
C27 0.025(3) 0.103(4) 0.065(4) -0.031(4) -0.005(3) 0.017(3)
C28 0.021(2) 0.055(3) 0.046(3) -0.015(3) 0.002(2) 0.000(2)
C29 0.029(2) 0.045(3) 0.033(3) -0.010(2) -0.007(2) 0.000(2)
C30 0.029(3) 0.055(3) 0.030(3) -0.006(3) -0.004(2) 0.001(3)
C31 0.027(3) 0.059(3) 0.029(3) -0.009(3) -0.004(2) 0.004(3)
C32 0.032(3) 0.060(3) 0.029(3) -0.013(3) -0.003(2) -0.002(3)
C33 0.033(3) 0.061(3) 0.036(3) -0.016(3) -0.009(2) -0.003(3)
C34 0.039(3) 0.058(3) 0.036(3) -0.015(3) -0.008(3) 0.001(3)
C35 0.021(2) 0.043(3) 0.038(3) -0.010(2) -0.007(2) 0.004(2)
C36 0.031(3) 0.032(3) 0.040(3) -0.001(2) 0.003(2) 0.002(2)
C37 0.051(3) 0.042(3) 0.049(3) -0.010(3) 0.010(3) 0.010(3)
C38 0.062(4) 0.039(3) 0.059(4) -0.011(3) 0.003(3) 0.016(3)
C39 0.059(3) 0.032(3) 0.061(4) -0.015(3) 0.011(3) 0.005(3)
C40 0.044(3) 0.039(3) 0.057(4) -0.015(3) 0.004(3) -0.002(3)
C41 0.037(3) 0.034(3) 0.054(3) -0.012(3) 0.001(3) 0.001(3)
C42 0.022(2) 0.030(2) 0.038(3) 0.001(2) 0.004(2) 0.004(2)
C43 0.023(2) 0.065(3) 0.036(3) -0.014(3) -0.004(2) 0.006(2)
C44 0.026(3) 0.065(4) 0.053(4) -0.018(3) -0.006(3) 0.005(3)
C45 0.033(4) 0.075(5) 0.059(4) -0.024(4) -0.005(3) 0.005(3)
C47 0.034(4) 0.100(5) 0.061(5) -0.032(4) 0.006(3) 0.015(4)
C48 0.030(3) 0.087(4) 0.050(4) -0.026(3) -0.005(3) 0.012(3)
C49 0.018(2) 0.047(3) 0.026(3) -0.003(2) -0.004(2) 0.000(2)
C50 0.019(3) 0.048(4) 0.021(3) -0.001(3) 0.000(2) 0.000(3)
C56 0.026(2) 0.042(3) 0.025(3) 0.001(2) -0.004(2) -0.002(2)
C51 0.021(3) 0.056(5) 0.022(4) -0.010(3) -0.006(3) -0.007(3)
C55 0.031(4) 0.060(5) 0.061(6) -0.024(4) 0.006(4) -0.009(4)
C52 0.021(3) 0.074(6) 0.054(5) -0.034(5) 0.001(3) -0.009(3)
C53 0.020(4) 0.090(7) 0.064(6) -0.033(5) -0.004(4) -0.018(4)
C54 0.026(4) 0.074(7) 0.108(9) -0.041(6) 0.022(5) -0.022(4)
F8 0.024(2) 0.127(5) 0.085(4) -0.048(4) 0.013(3) -0.035(3)
C46 0.018(4) 0.109(8) 0.082(8) -0.028(7) -0.015(4) 0.029(4)
C57 0.042(2) 0.035(3) 0.029(3) 0.001(2) -0.007(2) 0.012(2)
C58 0.060(3) 0.044(3) 0.036(3) 0.001(3) -0.008(3) 0.015(3)
C59 0.075(4) 0.051(3) 0.036(3) 0.003(3) -0.007(3) 0.015(3)
C60 0.074(3) 0.043(3) 0.037(3) 0.009(3) -0.004(3) 0.017(3)
C61 0.063(3) 0.042(3) 0.037(3) 0.001(3) -0.006(3) 0.011(3)
C62 0.048(3) 0.038(3) 0.031(3) 0.001(3) -0.010(2) 0.012(3)
C63 0.027(2) 0.039(3) 0.029(3) 0.000(2) -0.003(2) 0.003(2)
C64 0.035(2) 0.034(3) 0.027(2) 0.006(2) -0.005(2) -0.003(2)
C65 0.056(3) 0.043(3) 0.036(3) 0.009(3) -0.010(3) -0.010(3)
C66 0.069(3) 0.048(3) 0.033(3) 0.013(3) -0.009(3) -0.012(3)
C67 0.074(3) 0.062(3) 0.031(3) 0.010(3) -0.008(3) -0.009(3)
C68 0.058(3) 0.060(4) 0.029(3) 0.002(3) -0.003(3) -0.011(3)
C69 0.043(3) 0.046(3) 0.032(3) 0.004(3) -0.004(2) -0.006(3)
C70 0.027(2) 0.031(2) 0.025(2) 0.003(2) -0.001(2) 0.000(2)
C71 0.029(2) 0.032(3) 0.034(3) 0.004(2) 0.005(2) -0.003(2)
C72 0.035(3) 0.042(3) 0.034(3) 0.009(3) 0.001(2) -0.005(3)
C73 0.046(3) 0.048(3) 0.032(3) 0.007(3) 0.002(3) -0.004(3)
C74 0.059(3) 0.046(3) 0.039(3) 0.014(3) 0.006(3) -0.002(3)
C75 0.059(3) 0.043(3) 0.042(3) 0.011(3) 0.006(3) -0.008(3)
C76 0.049(3) 0.039(3) 0.037(3) 0.003(3) 0.007(3) -0.008(3)
C77 0.027(2) 0.032(2) 0.028(2) -0.002(2) 0.004(2) -0.001(2)
C78 0.026(2) 0.033(3) 0.030(3) -0.006(2) -0.004(2) 0.004(2)
C79 0.034(3) 0.035(3) 0.035(3) -0.010(2) -0.003(2) 0.007(2)
C80 0.043(3) 0.038(3) 0.042(3) -0.008(3) -0.002(3) 0.014(3)
C81 0.053(3) 0.039(3) 0.040(3) -0.004(3) 0.000(3) 0.006(3)
C82 0.043(3) 0.041(3) 0.039(3) -0.001(3) 0.000(3) 0.003(3)
C83 0.031(2) 0.042(3) 0.037(3) -0.005(3) 0.000(2) 0.008(2)
C84 0.022(2) 0.038(3) 0.028(3) -0.004(2) -0.004(2) 0.003(2)
C85 0.062(3) 0.069(3) 0.046(3) 0.014(3) 0.011(3) 0.029(3)
C86 0.080(4) 0.086(4) 0.050(4) 0.024(3) 0.017(3) 0.039(3)
C87 0.099(4) 0.099(4) 0.056(4) 0.027(4) 0.018(4) 0.047(4)
C88 0.112(4) 0.111(4) 0.063(4) 0.031(4) 0.008(4) 0.051(4)
C89 0.095(4) 0.103(5) 0.071(4) 0.026(4) 0.005(4) 0.053(4)
C90 0.078(4) 0.089(4) 0.065(4) 0.022(3) 0.008(3) 0.043(4)
C91 0.036(3) 0.048(3) 0.039(3) 0.004(3) 0.007(2) 0.010(2)
C92 0.080(4) 0.057(3) 0.095(4) 0.042(3) 0.019(3) -0.015(3)
C93 0.108(5) 0.079(4) 0.116(5) 0.047(4) 0.027(4) -0.028(4)
C94 0.132(5) 0.092(5) 0.134(5) 0.056(5) 0.027(5) -0.034(4)
C95 0.153(5) 0.093(4) 0.147(5) 0.062(5) 0.024(5) -0.039(4)
C96 0.141(5) 0.089(5) 0.148(5) 0.058(5) 0.019(5) -0.022(4)
C97 0.114(5) 0.074(4) 0.130(5) 0.055(4) 0.019(4) -0.015(4)
C98 0.038(3) 0.041(3) 0.057(3) 0.022(3) 0.007(2) -0.004(2)
C99 0.032(2) 0.060(3) 0.039(3) 0.019(3) 0.008(2) 0.010(2)
C100 0.034(3) 0.074(4) 0.037(3) 0.023(3) 0.009(2) 0.012(3)
C101 0.042(3) 0.096(4) 0.043(3) 0.035(3) 0.011(3) 0.020(3)
C102 0.056(3) 0.116(4) 0.053(3) 0.049(3) 0.010(3) 0.025(3)
C103 0.055(3) 0.108(4) 0.057(4) 0.045(3) 0.013(3) 0.021(3)
C104 0.041(3) 0.086(4) 0.052(3) 0.037(3) 0.010(3) 0.012(3)
C105 0.020(2) 0.041(3) 0.026(2) 0.005(2) 0.0024(19) 0.001(2)
F1 0.075(3) 0.045(3) 0.046(3) -0.010(2) 0.000(2) -0.020(2)
F2 0.039(2) 0.052(3) 0.032(2) -0.004(2) 0.0068(17) 0.0030(19)
F3 0.029(3) 0.149(6) 0.141(6) -0.044(5) 0.039(3) -0.016(3)
F4 0.049(3) 0.160(6) 0.120(5) -0.054(5) -0.036(3) 0.037(3)
F5 0.035(2) 0.068(3) 0.027(2) -0.015(2) -0.0026(17) -0.005(2)
F6 0.096(4) 0.031(3) 0.094(4) -0.022(3) 0.017(3) 0.013(3)
F7 0.037(3) 0.171(7) 0.114(6) -0.051(5) -0.006(3) 0.040(4)
F9 0.135(4) 0.053(3) 0.050(3) 0.011(2) -0.019(3) 0.016(3)
F10 0.122(4) 0.089(4) 0.033(3) 0.026(3) -0.006(3) -0.019(3)
F11 0.096(3) 0.053(3) 0.053(3) 0.026(2) 0.014(3) -0.010(3)
F12 0.094(3) 0.047(3) 0.047(3) 0.017(2) -0.007(3) 0.013(2)
F13 0.161(7) 0.165(6) 0.083(4) 0.047(5) 0.008(5) 0.079(5)
F14 0.248(8) 0.129(6) 0.187(7) 0.097(6) 0.017(7) -0.070(6)
F15 0.071(3) 0.210(7) 0.084(4) 0.097(4) 0.014(3) 0.046(4)
Mn1 0.0170(5) 0.0315(5) 0.0268(6) -0.0027(5) -0.0006(4) 0.0016(4)
Mn2 0.0208(5) 0.0375(6) 0.0258(6) -0.0003(5) 0.0031(4) -0.0012(4)
Mn3 0.0183(5) 0.0342(6) 0.0220(5) 0.0017(5) -0.0003(4) -0.0005(4)
Mn4 0.0179(5) 0.0336(6) 0.0260(6) 0.0031(5) -0.0003(4) 0.0018(4)
Mn5 0.0195(4) 0.0334(5) 0.0223(5) 0.0009(4) -0.0003(4) -0.0014(4)
Mn6 0.0200(5) 0.0349(6) 0.0259(6) 0.0004(4) 0.0006(4) -0.0019(4)
Mn7 0.0201(5) 0.0387(6) 0.0309(7) -0.0028(5) 0.0032(5) 0.0001(4)
Mn8 0.0189(3) 0.0458(5) 0.0336(5) -0.0086(4) 0.0011(6) -0.0037(5)
Mn9 0.0189(5) 0.0398(6) 0.0315(7) -0.0077(5) -0.0035(5) 0.0027(4)
Mn10 0.0192(5) 0.0336(6) 0.0308(6) -0.0044(5) -0.0029(4) 0.0029(4)
Mn11 0.0183(4) 0.0294(5) 0.0299(6) 0.0032(4) -0.0011(4) 0.0015(4)
Mn12 0.0182(3) 0.0330(5) 0.0269(5) 0.0011(4) -0.0009(5) -0.0005(5)
O1 0.022(2) 0.045(3) 0.025(3) -0.005(2) -0.001(2) 0.001(2)
O2 0.023(2) 0.036(3) 0.033(3) -0.006(2) 0.001(2) -0.0010(19)
O3 0.022(2) 0.041(3) 0.022(3) 0.003(2) -0.001(2) -0.001(2)
O4 0.017(2) 0.031(3) 0.032(3) 0.002(2) 0.002(2) -0.0006(18)
O5 0.029(2) 0.031(3) 0.021(2) 0.008(2) 0.0015(19) 0.0005(19)
O6 0.014(2) 0.033(3) 0.031(3) 0.001(2) 0.006(2) 0.0000(18)
O7 0.025(3) 0.035(3) 0.034(3) -0.002(2) 0.002(2) 0.001(2)
O8 0.025(2) 0.034(3) 0.027(3) -0.003(2) -0.007(2) 0.0064(19)
O9 0.023(2) 0.037(3) 0.033(3) -0.011(2) 0.001(2) 0.004(2)
O10 0.0156(19) 0.028(2) 0.035(3) 0.000(2) -0.0027(19) -0.0008(17)
O11 0.026(2) 0.038(3) 0.026(3) 0.002(2) -0.002(2) 0.005(2)
O12 0.016(2) 0.037(3) 0.025(3) 0.001(2) -0.002(2) -0.0039(19)
O13 0.0202(19) 0.036(2) 0.023(2) 0.0037(19) 0.0015(16) -0.0012(17)
O14 0.023(2) 0.040(3) 0.028(2) -0.002(2) 0.0011(19) -0.0068(19)
O15 0.028(2) 0.045(3) 0.028(2) 0.005(2) 0.0064(19) 0.000(2)
O16 0.022(2) 0.043(3) 0.031(3) -0.006(2) 0.0016(19) 0.001(2)
O17 0.023(2) 0.047(3) 0.034(3) -0.006(2) 0.006(2) 0.001(2)
O18 0.022(2) 0.055(3) 0.034(3) -0.007(2) 0.007(2) -0.009(2)
O19 0.024(2) 0.053(3) 0.043(3) -0.014(2) 0.001(2) -0.001(2)
O20 0.021(2) 0.055(3) 0.049(3) -0.012(3) 0.001(2) 0.002(2)
O21 0.023(2) 0.047(3) 0.038(3) -0.013(2) -0.002(2) 0.000(2)
O22 0.020(2) 0.047(3) 0.043(3) -0.014(2) -0.004(2) 0.006(2)
O23 0.028(2) 0.038(3) 0.037(3) -0.006(2) -0.009(2) 0.007(2)
O24 0.0189(19) 0.032(2) 0.041(3) 0.000(2) 0.0004(18) 0.0002(17)
O25 0.023(2) 0.038(2) 0.027(2) -0.004(2) -0.0026(19) 0.0002(18)
O26 0.0227(19) 0.049(3) 0.030(3) -0.003(2) -0.0022(19) 0.0033(18)
O27 0.0193(19) 0.043(3) 0.029(2) -0.010(2) 0.0030(17) -0.0016(18)
O28 0.019(2) 0.036(2) 0.028(2) 0.000(2) 0.0000(19) -0.0021(17)
O29 0.025(2) 0.043(3) 0.034(3) -0.003(2) -0.005(2) 0.002(2)
O30 0.021(2) 0.037(2) 0.027(2) -0.001(2) 0.0011(17) 0.0093(18)
O31 0.0191(19) 0.034(2) 0.025(2) 0.0037(19) 0.0007(17) -0.0015(17)
O32 0.028(2) 0.031(2) 0.022(2) 0.0040(18) -0.0001(17) -0.0034(17)
O33 0.029(2) 0.036(2) 0.026(2) 0.000(2) 0.0000(18) -0.0052(18)
O34 0.027(2) 0.032(2) 0.026(2) 0.0059(19) -0.0034(17) -0.0055(18)
O35 0.021(2) 0.034(2) 0.033(3) -0.007(2) -0.0016(19) 0.0003(18)
O36 0.024(2) 0.038(3) 0.036(3) -0.003(2) -0.006(2) 0.004(2)
O37 0.031(2) 0.041(3) 0.041(3) 0.003(2) 0.010(2) 0.009(2)
O38 0.020(2) 0.041(3) 0.031(2) 0.002(2) 0.0108(18) 0.0022(19)
O39 0.027(2) 0.039(3) 0.044(3) 0.014(2) 0.004(2) -0.0019(19)
O40 0.029(2) 0.034(2) 0.048(3) 0.016(2) -0.001(2) 0.0027(18)
O41 0.0235(19) 0.038(2) 0.022(2) 0.0016(19) 0.0011(17) 0.0007(18)
O42 0.021(2) 0.047(3) 0.032(2) 0.007(2) 0.0017(18) -0.0003(19)
O44 0.026(2) 0.037(3) 0.063(3) -0.007(3) -0.001(2) -0.006(2)
O45 0.042(6) 0.094(8) 0.108(9) -0.036(7) 0.006(6) -0.016(5)
C113 0.047(6) 0.105(8) 0.121(9) -0.046(7) 0.000(6) -0.015(5)
C114 0.065(8) 0.099(10) 0.152(12) -0.051(9) -0.025(8) -0.016(7)
O46 0.056(3) 0.044(3) 0.031(3) 0.003(2) -0.012(2) 0.013(2)
C115 0.104(5) 0.063(4) 0.048(4) -0.003(4) -0.010(4) 0.021(4)
C116 0.180(9) 0.106(8) 0.090(8) -0.016(7) -0.041(7) 0.032(7)
O47 0.032(2) 0.037(3) 0.037(3) 0.008(2) 0.004(2) 0.006(2)
C117 0.034(3) 0.046(4) 0.042(3) 0.004(3) 0.001(3) 0.013(3)
C118 0.050(4) 0.072(5) 0.049(5) 0.027(4) -0.001(3) 0.004(4)
O48 0.029(2) 0.048(3) 0.027(3) -0.002(2) -0.002(2) 0.009(2)
C119 0.029(3) 0.057(4) 0.033(3) 0.001(3) -0.004(3) 0.003(3)
C120 0.054(4) 0.059(5) 0.058(5) 0.013(4) -0.016(4) 0.025(4)
C106 0.031(3) 0.026(3) 0.052(4) -0.010(3) 0.016(3) -0.013(3)
C107 0.038(4) 0.032(4) 0.061(5) -0.013(4) 0.020(4) -0.023(3)
C108 0.055(4) 0.035(4) 0.068(5) -0.010(4) 0.027(4) -0.024(3)
C109 0.066(4) 0.031(4) 0.072(5) -0.007(4) 0.032(4) -0.023(3)
C110 0.060(4) 0.031(4) 0.071(5) -0.001(4) 0.026(4) -0.013(3)
C111 0.045(4) 0.031(4) 0.062(5) -0.006(4) 0.020(4) -0.015(3)
C112 0.020(3) 0.027(3) 0.048(4) -0.008(3) 0.003(3) -0.013(3)
F16 0.126(6) 0.033(4) 0.096(6) 0.006(4) 0.062(5) -0.021(4)
O43 0.015(3) 0.021(3) 0.045(4) -0.003(3) -0.010(3) -0.011(3)
C306 0.102(7) 0.111(7) 0.123(7) 0.086(6) 0.073(6) 0.064(6)
C307 0.100(7) 0.110(8) 0.126(8) 0.087(7) 0.068(7) 0.056(7)
C308 0.105(8) 0.116(8) 0.132(9) 0.082(7) 0.063(7) 0.048(7)
C309 0.110(8) 0.118(8) 0.137(9) 0.081(7) 0.059(7) 0.045(7)
C310 0.108(8) 0.117(8) 0.134(9) 0.080(7) 0.062(7) 0.049(7)
C311 0.105(8) 0.115(8) 0.129(8) 0.081(7) 0.066(7) 0.056(7)
F16A 0.130(11) 0.123(11) 0.153(12) 0.083(10) 0.040(10) 0.025(10)
C312 0.102(6) 0.108(6) 0.114(6) 0.094(5) 0.086(5) 0.080(4)

loop_
_atom_type_symbol
_atom_type_description
_atom_type_scat_dispersion_real
_atom_type_scat_dispersion_imag
_atom_type_scat_source
C C 0.0033 0.0016 'International Tables Vol C Tables 4.2.6.8 and 6.1.1.4'
H H 0.0000 0.0000 'International Tables Vol C Tables 4.2.6.8 and 6.1.1.4'
Cl Cl 0.1484 0.1585 'International Tables Vol C Tables 4.2.6.8 and 6.1.1.4'
F F 0.0171 0.0103 'International Tables Vol C Tables 4.2.6.8 and 6.1.1.4'
Mn Mn 0.3368 0.7283 'International Tables Vol C Tables 4.2.6.8 and 6.1.1.4'
O O 0.0106 0.0060 'International Tables Vol C Tables 4.2.6.8 and 6.1.1.4'

loop_
_exptl_crystal_face_index_h
_exptl_crystal_face_index_k
_exptl_crystal_face_index_l
_exptl_crystal_face_perp_dist
-2 24 19 0.0281
3 -13 -24 0.2989
25 -8 4 0.2587
1 -3 30 0.1007
18 -27 -20 0.1946
-12 13 2 0.2894
4 -27 -13 0.1474
17 -12 24 0.2422
1 3 10 0.1090
4 8 -7 0.2140
0 5 -1 0.0972
0 0 1 0.0979
-15 -27 4 0.3264
-11 -5 25 0.2481
-28 -17 23 0.3402
-12 25 26 0.0630

loop_
_geom_angle_atom_site_label_1
_geom_angle_atom_site_label_2
_geom_angle_atom_site_label_3
_geom_angle
C2 C1 C6 119.2(7)
C2 C1 C7 119.3(6)
C6 C1 C7 121.5(6)
C1 C2 C3 122.2(6)
C4 C3 C2 115.7(7)
C3 C4 F1 116.7(6)
C3 C4 C5 124.8(7)
F1 C4 C5 118.4(6)
C6 C5 C4 117.6(7)
C5 C6 C1 120.4(7)
O13 C7 O14 125.8(6)
O13 C7 C1 120.5(6)
O14 C7 C1 113.7(6)
C9 C8 C13 117.9(7)
C9 C8 C14 119.8(6)
C13 C8 C14 122.3(6)
C8 C9 C10 120.6(7)
C11 C10 C9 118.6(7)
C10 C11 C12 123.9(7)
C10 C11 F2 118.9(6)
C12 C11 F2 117.1(6)
C11 C12 C13 116.9(7)
C8 C13 C12 121.9(7)
O16 C14 O15 125.2(7)
O16 C14 C8 117.6(6)
O15 C14 C8 117.2(6)
C20 C15 C16 121.7(8)
C20 C15 C21 118.9(7)
C16 C15 C21 119.3(7)
C15 C16 C17 119.9(9)
C18 C17 C16 116.1(9)
C19 C18 C17 125.9(9)
C19 C18 F3 117.9(8)
C17 C18 F3 116.1(8)
C18 C19 C20 115.0(9)
C15 C20 C19 121.4(8)
O18 C21 O17 126.2(7)
O18 C21 C15 118.3(6)
O17 C21 C15 115.4(7)
C23 C22 C27 116.6(7)
C23 C22 C28 123.3(7)
C27 C22 C28 119.8(6)
C24 C23 C22 122.4(8)
C25 C24 C23 117.9(8)
F4 C25 C24 119.2(7)
F4 C25 C26 118.8(8)
C24 C25 C26 122.0(8)
C27 C26 C25 119.3(9)
C26 C27 C22 121.1(8)
O20 C28 O19 126.2(7)
O20 C28 C22 116.4(7)
O19 C28 C22 117.4(7)
C30 C29 C34 119.4(7)
C30 C29 C35 120.8(6)
C34 C29 C35 119.8(6)
C29 C30 C31 122.9(6)
C32 C31 C30 115.7(6)
F5 C32 C31 117.8(6)
F5 C32 C33 117.5(6)
C31 C32 C33 124.7(7)
C32 C33 C34 116.7(6)
C29 C34 C33 120.5(7)
O22 C35 O21 124.5(7)
O22 C35 C29 118.6(7)
O21 C35 C29 116.9(6)
C37 C36 C41 121.0(7)
C37 C36 C42 121.1(7)
C41 C36 C42 117.9(6)
C36 C37 C38 119.3(8)
C39 C38 C37 118.1(8)
C38 C39 C40 124.2(8)
C38 C39 F6 121.2(7)
C40 C39 F6 114.5(7)
C39 C40 C41 116.7(8)
C36 C41 C40 120.7(7)
O24 C42 O23 124.4(6)
O24 C42 C36 119.0(6)
O23 C42 C36 116.6(6)
C44 C43 C48 118.3(7)
C44 C43 C49 122.3(7)
C48 C43 C49 119.4(7)
C45 C44 C43 121.1(8)
C46 C45 C44 119.1(9)
C46 C47 C48 119.1(9)
C47 C48 C43 120.2(8)
O25 C49 O26 126.0(6)
O25 C49 C43 118.5(7)
O26 C49 C43 115.5(6)
C55 C50 C51 120.6(7)
C55 C50 C56 120.2(7)
C51 C50 C56 119.2(6)
O28 C56 O27 127.5(6)
O28 C56 C50 117.5(6)
O27 C56 C50 115.0(6)
C52 C51 C50 119.9(7)
C50 C55 C54 119.7(8)
C53 C52 C51 118.3(7)
C54 C53 C52 123.5(7)
C54 C53 F8 118.4(8)
C52 C53 F8 118.0(8)
C53 C54 C55 118.0(8)
F7 C46 C45 118.2(9)
F7 C46 C47 119.5(9)
C45 C46 C47 121.9(8)
C58 C57 C62 118.5(7)
C58 C57 C63 119.6(6)
C62 C57 C63 122.0(6)
C57 C58 C59 120.4(7)
C60 C59 C58 117.3(7)
C59 C60 C61 125.2(8)
C59 C60 F9 117.7(7)
C61 C60 F9 117.2(7)
C60 C61 C62 117.4(7)
C61 C62 C57 121.4(6)
O29 C63 O30 125.8(6)
O29 C63 C57 118.0(6)
O30 C63 C57 116.2(6)
C69 C64 C65 118.7(6)
C69 C64 C70 120.6(6)
C65 C64 C70 120.6(6)
C64 C65 C66 120.0(7)
C67 C66 C65 118.5(7)
C66 C67 F10 118.2(7)
C66 C67 C68 123.2(8)
F10 C67 C68 118.6(7)
C67 C68 C69 117.3(7)
C64 C69 C68 122.3(7)
O32 C70 O31 124.4(6)
O32 C70 C64 122.1(5)
O31 C70 C64 113.5(5)
C72 C71 C76 117.3(6)
C72 C71 C77 122.5(6)
C76 C71 C77 120.1(6)
C71 C72 C73 121.4(7)
C74 C73 C72 117.2(7)
C75 C74 C73 125.0(7)
C75 C74 F11 117.4(6)
C73 C74 F11 117.6(6)
C74 C75 C76 116.6(7)
C75 C76 C71 122.4(7)
O33 C77 O34 123.1(6)
O33 C77 C71 118.1(6)
O34 C77 C71 118.7(6)
C79 C78 C83 119.9(7)
C79 C78 C84 121.9(6)
C83 C78 C84 118.2(6)
C78 C79 C80 119.9(6)
C81 C80 C79 117.1(6)
C82 C81 C80 126.2(8)
C82 C81 F12 117.8(6)
C80 C81 F12 115.9(6)
C81 C82 C83 116.3(7)
C78 C83 C82 120.4(6)
O35 C84 O36 124.0(7)
O35 C84 C78 121.2(6)
O36 C84 C78 114.8(6)
C86 C85 C90 118.2(8)
C86 C85 C91 120.7(7)
C90 C85 C91 121.1(7)
C85 C86 C87 121.6(8)
C88 C87 C86 116.8(9)
C87 C88 C89 127.1(10)
C87 C88 F13 118.8(9)
C89 C88 F13 113.9(9)
C88 C89 C90 114.2(9)
C85 C90 C89 122.0(9)
O37 C91 O38 128.1(7)
O37 C91 C85 116.9(7)
O38 C91 C85 114.9(6)
C93 C92 C97 119.5(9)
C93 C92 C98 119.7(8)
C97 C92 C98 120.8(8)
C92 C93 C94 119.5(11)
C95 C94 C93 119.3(12)
C96 C95 C94 122.7(13)
C96 C95 F14 116.3(12)
C94 C95 F14 121.0(12)
C95 C96 C97 118.6(13)
C92 C97 C96 120.0(12)
O40 C98 O39 125.9(7)
O40 C98 C92 121.0(7)
O39 C98 C92 113.0(7)
C100 C99 C104 119.0(7)
C100 C99 C105 119.9(6)
C104 C99 C105 121.1(6)
C99 C100 C101 120.8(7)
C102 C101 C100 118.9(7)
C101 C102 F15 119.2(7)
C101 C102 C103 122.0(8)
F15 C102 C103 118.8(7)
C102 C103 C104 120.2(8)
C103 C104 C99 118.9(7)
O41 C105 O42 127.0(6)
O41 C105 C99 117.4(5)
O42 C105 C99 115.5(5)
O9 Mn1 O8 84.1(2)
O9 Mn1 O2 92.0(2)
O8 Mn1 O2 89.0(2)
O9 Mn1 O1 174.2(2)
O8 Mn1 O1 99.7(2)
O2 Mn1 O1 83.7(2)
O9 Mn1 O30 92.9(2)
O8 Mn1 O30 91.2(2)
O2 Mn1 O30 175.2(2)
O1 Mn1 O30 91.4(2)
O9 Mn1 O4 94.3(2)
O8 Mn1 O4 172.2(2)
O2 Mn1 O4 83.4(2)
O1 Mn1 O4 81.4(2)
O30 Mn1 O4 96.5(2)
O9 Mn1 Mn9 42.37(15)
O8 Mn1 Mn9 42.27(16)
O2 Mn1 Mn9 96.06(15)
O1 Mn1 Mn9 141.84(15)
O30 Mn1 Mn9 87.36(15)
O4 Mn1 Mn9 136.65(16)
O9 Mn1 Mn2 134.09(18)
O8 Mn1 Mn2 89.10(17)
O2 Mn1 Mn2 42.46(16)
O1 Mn1 Mn2 42.20(16)
O30 Mn1 Mn2 132.71(15)
O4 Mn1 Mn2 86.60(16)
Mn9 Mn1 Mn2 121.49(5)
O9 Mn1 Mn4 88.58(16)
O8 Mn1 Mn4 130.66(16)
O2 Mn1 Mn4 42.43(14)
O1 Mn1 Mn4 85.63(15)
O30 Mn1 Mn4 137.96(14)
O4 Mn1 Mn4 41.62(14)
Mn9 Mn1 Mn4 119.43(5)
Mn2 Mn1 Mn4 62.51(4)
O9 Mn1 Mn3 135.06(15)
O8 Mn1 Mn3 140.11(17)
O2 Mn1 Mn3 83.21(15)
O1 Mn1 Mn3 40.66(14)
O30 Mn1 Mn3 93.53(15)
O4 Mn1 Mn3 40.79(15)
Mn9 Mn1 Mn3 177.37(5)
Mn2 Mn1 Mn3 59.44(4)
Mn4 Mn1 Mn3 58.46(3)
O6 Mn2 O7 84.3(2)
O6 Mn2 O1 91.7(2)
O7 Mn2 O1 89.7(2)
O6 Mn2 O3 97.9(2)
O7 Mn2 O3 172.7(2)
O1 Mn2 O3 83.3(2)
O6 Mn2 O2 174.8(2)
O7 Mn2 O2 97.2(2)
O1 Mn2 O2 83.3(2)
O3 Mn2 O2 80.0(2)
O6 Mn2 O38 89.2(2)
O7 Mn2 O38 95.7(2)
O1 Mn2 O38 174.6(2)
O3 Mn2 O38 91.3(2)
O2 Mn2 O38 95.6(2)
O6 Mn2 Mn7 42.37(14)
O7 Mn2 Mn7 42.71(17)
O1 Mn2 Mn7 97.39(15)
O3 Mn2 Mn7 140.24(16)
O2 Mn2 Mn7 139.69(15)
O38 Mn2 Mn7 86.88(14)
O6 Mn2 Mn1 133.31(16)
O7 Mn2 Mn1 87.83(18)
O1 Mn2 Mn1 42.17(16)
O3 Mn2 Mn1 85.60(16)
O2 Mn2 Mn1 41.97(16)
O38 Mn2 Mn1 137.41(15)
Mn7 Mn2 Mn1 121.12(6)
O6 Mn2 Mn3 89.96(14)
O7 Mn2 Mn3 131.82(17)
O1 Mn2 Mn3 42.63(14)
O3 Mn2 Mn3 41.55(15)
O2 Mn2 Mn3 85.32(15)
O38 Mn2 Mn3 132.09(14)
Mn7 Mn2 Mn3 121.89(5)
Mn1 Mn2 Mn3 62.47(4)
O6 Mn2 Mn4 137.78(14)
O7 Mn2 Mn4 137.17(17)
O1 Mn2 Mn4 82.75(15)
O3 Mn2 Mn4 39.90(15)
O2 Mn2 Mn4 40.17(14)
O38 Mn2 Mn4 92.99(14)
Mn7 Mn2 Mn4 179.80(6)
Mn1 Mn2 Mn4 58.91(4)
Mn3 Mn2 Mn4 58.31(3)
O5 Mn3 O12 84.4(2)
O5 Mn3 O31 94.5(2)
O12 Mn3 O31 94.1(2)
O5 Mn3 O3 95.3(2)
O12 Mn3 O3 90.0(2)
O31 Mn3 O3 169.6(2)
O5 Mn3 O4 175.7(2)
O12 Mn3 O4 99.6(2)
O31 Mn3 O4 86.7(2)
O3 Mn3 O4 83.22(19)
O5 Mn3 O1 96.0(2)
O12 Mn3 O1 171.9(2)
O31 Mn3 O1 93.9(2)
O3 Mn3 O1 81.9(2)
O4 Mn3 O1 79.8(2)
O5 Mn3 Mn5 41.67(15)
O12 Mn3 Mn5 43.99(15)
O31 Mn3 Mn5 87.81(15)
O3 Mn3 Mn5 101.72(15)
O4 Mn3 Mn5 142.59(14)
O1 Mn3 Mn5 137.51(16)
O5 Mn3 Mn4 137.38(15)
O12 Mn3 Mn4 89.17(15)
O31 Mn3 Mn4 127.98(15)
O3 Mn3 Mn4 42.44(16)
O4 Mn3 Mn4 41.83(14)
O1 Mn3 Mn4 85.03(15)
Mn5 Mn3 Mn4 126.00(5)
O5 Mn3 Mn2 91.10(15)
O12 Mn3 Mn2 130.48(15)
O31 Mn3 Mn2 135.37(14)
O3 Mn3 Mn2 41.26(14)
O4 Mn3 Mn2 85.14(14)
O1 Mn3 Mn2 41.44(16)
Mn5 Mn3 Mn2 122.92(5)
Mn4 Mn3 Mn2 62.10(4)
O5 Mn3 Mn1 135.48(15)
O12 Mn3 Mn1 139.68(16)
O31 Mn3 Mn1 88.83(14)
O3 Mn3 Mn1 81.89(15)
O4 Mn3 Mn1 40.34(13)
O1 Mn3 Mn1 39.52(16)
Mn5 Mn3 Mn1 175.28(5)
Mn4 Mn3 Mn1 58.71(4)
Mn2 Mn3 Mn1 58.09(3)
O11 Mn4 O10 84.4(2)
O11 Mn4 O4 93.1(2)
O10 Mn4 O4 88.5(2)
O11 Mn4 O39 94.2(2)
O10 Mn4 O39 93.0(2)
O4 Mn4 O39 172.7(2)
O11 Mn4 O3 95.7(2)
O10 Mn4 O3 173.3(2)
O4 Mn4 O3 84.8(2)
O39 Mn4 O3 93.7(2)
O11 Mn4 O2 174.6(2)
O10 Mn4 O2 99.9(2)
O4 Mn4 O2 83.9(2)
O39 Mn4 O2 88.8(2)
O3 Mn4 O2 79.6(2)
O11 Mn4 Mn11 42.44(16)
O10 Mn4 Mn11 42.76(13)
O4 Mn4 Mn11 97.64(15)
O39 Mn4 Mn11 88.30(16)
O3 Mn4 Mn11 138.10(15)
O2 Mn4 Mn11 142.30(16)
O11 Mn4 Mn3 88.46(15)
O10 Mn4 Mn3 130.94(14)
O4 Mn4 Mn3 43.46(16)
O39 Mn4 Mn3 135.98(18)
O3 Mn4 Mn3 42.45(15)
O2 Mn4 Mn3 86.30(15)
Mn11 Mn4 Mn3 120.39(5)
O11 Mn4 Mn1 135.68(16)
O10 Mn4 Mn1 90.12(14)
O4 Mn4 Mn1 42.74(14)
O39 Mn4 Mn1 130.01(15)
O3 Mn4 Mn1 85.13(15)
O2 Mn4 Mn1 41.77(16)
Mn11 Mn4 Mn1 124.21(5)
Mn3 Mn4 Mn1 62.82(4)
O11 Mn4 Mn2 135.38(17)
O10 Mn4 Mn2 139.79(13)
O4 Mn4 Mn2 84.16(15)
O39 Mn4 Mn2 90.08(16)
O3 Mn4 Mn2 39.64(14)
O2 Mn4 Mn2 40.01(16)
Mn11 Mn4 Mn2 177.10(5)
Mn3 Mn4 Mn2 59.59(4)
Mn1 Mn4 Mn2 58.58(3)
O5 Mn5 O12 82.5(2)
O5 Mn5 O28 178.8(2)
O12 Mn5 O28 96.3(2)
O5 Mn5 O13 94.1(2)
O12 Mn5 O13 174.5(2)
O28 Mn5 O13 87.09(19)
O5 Mn5 O41 91.41(18)
O12 Mn5 O41 92.98(19)
O28 Mn5 O41 88.79(18)
O13 Mn5 O41 91.39(17)
O5 Mn5 O32 89.99(18)
O12 Mn5 O32 84.72(19)
O28 Mn5 O32 89.76(19)
O13 Mn5 O32 91.00(18)
O41 Mn5 O32 177.14(17)
O5 Mn5 Mn3 41.05(16)
O12 Mn5 Mn3 42.70(13)
O28 Mn5 Mn3 137.76(16)
O13 Mn5 Mn3 133.05(13)
O41 Mn5 Mn3 100.71(12)
O32 Mn5 Mn3 78.76(12)
O6 Mn6 O14 175.8(2)
O6 Mn6 O42 90.9(2)
O14 Mn6 O42 88.5(2)
O6 Mn6 O36 93.2(2)
O14 Mn6 O36 87.2(2)
O42 Mn6 O36 174.3(2)
O6 Mn6 O5 94.2(2)
O14 Mn6 O5 90.0(2)
O42 Mn6 O5 98.19(19)
O36 Mn6 O5 85.5(2)
O6 Mn6 O15 91.8(2)
O14 Mn6 O15 84.1(2)
O42 Mn6 O15 83.8(2)
O36 Mn6 O15 92.1(2)
O5 Mn6 O15 173.67(19)
O6 Mn7 O7 82.6(2)
O6 Mn7 O16 97.8(2)
O7 Mn7 O16 173.2(2)
O6 Mn7 O17 176.6(2)
O7 Mn7 O17 94.3(2)
O16 Mn7 O17 85.4(2)
O6 Mn7 O37 84.9(2)
O7 Mn7 O37 87.1(2)
O16 Mn7 O37 86.3(2)
O17 Mn7 O37 96.4(2)
O6 Mn7 O35 89.03(19)
O7 Mn7 O35 94.9(2)
O16 Mn7 O35 91.8(2)
O17 Mn7 O35 89.9(2)
O37 Mn7 O35 173.32(19)
O6 Mn7 Mn2 41.26(15)
O7 Mn7 Mn2 42.11(15)
O16 Mn7 Mn2 136.83(15)
O17 Mn7 Mn2 135.88(17)
O37 Mn7 Mn2 78.37(13)
O35 Mn7 Mn2 98.84(13)
O7 Mn8 O8 93.38(14)
O7 Mn8 O18 92.5(2)
O8 Mn8 O18 173.6(2)
O7 Mn8 O19 173.2(2)
O8 Mn8 O19 91.9(2)
O18 Mn8 O19 82.45(15)
O7 Mn8 O45A 92.3(5)
O8 Mn8 O45A 93.5(5)
O18 Mn8 O45A 83.7(5)
O19 Mn8 O45A 91.6(5)
O7 Mn8 O45 97.2(5)
O8 Mn8 O45 92.6(5)
O18 Mn8 O45 84.2(5)
O19 Mn8 O45 86.8(5)
O45A Mn8 O45 4.9(9)
O7 Mn8 O48 92.5(2)
O8 Mn8 O48 94.5(2)
O18 Mn8 O48 87.7(2)
O19 Mn8 O48 82.8(2)
O45A Mn8 O48 170.4(5)
O45 Mn8 O48 167.6(4)
O8 Mn9 O9 83.1(2)
O8 Mn9 O21 174.7(2)
O9 Mn9 O21 95.6(2)
O8 Mn9 O20 96.0(2)
O9 Mn9 O20 176.3(2)
O21 Mn9 O20 84.9(2)
O8 Mn9 O43 96.3(3)
O9 Mn9 O43 92.8(3)
O21 Mn9 O43 89.0(3)
O20 Mn9 O43 90.9(3)
O8 Mn9 O29 85.3(2)
O9 Mn9 O29 85.2(2)
O21 Mn9 O29 89.4(2)
O20 Mn9 O29 91.1(2)
O43 Mn9 O29 177.2(3)
O8 Mn9 O43A 90.8(11)
O9 Mn9 O43A 99.1(9)
O21 Mn9 O43A 94.5(11)
O20 Mn9 O43A 84.5(9)
O43 Mn9 O43A 8.9(11)
O29 Mn9 O43A 173.9(10)
O8 Mn9 Mn1 42.26(15)
O9 Mn9 Mn1 41.44(15)
O21 Mn9 Mn1 135.62(15)
O20 Mn9 Mn1 137.11(17)
O43 Mn9 Mn1 101.3(2)
O29 Mn9 Mn1 78.37(14)
O43A Mn9 Mn1 101.9(11)
O9 Mn10 O10 95.6(2)
O9 Mn10 O23 174.3(2)
O10 Mn10 O23 90.0(2)
O9 Mn10 O22 91.1(2)
O10 Mn10 O22 173.2(2)
O23 Mn10 O22 83.3(2)
O9 Mn10 O44 93.3(2)
O10 Mn10 O44 91.0(2)
O23 Mn10 O44 85.6(2)
O22 Mn10 O44 89.8(2)
O9 Mn10 O47 93.6(2)
O10 Mn10 O47 97.13(19)
O23 Mn10 O47 86.7(2)
O22 Mn10 O47 81.1(2)
O44 Mn10 O47 168.7(2)
O11 Mn11 O10 83.2(2)
O11 Mn11 O25 96.6(2)
O10 Mn11 O25 178.0(2)
O11 Mn11 O24 171.0(2)
O10 Mn11 O24 94.14(19)
O25 Mn11 O24 85.80(19)
O11 Mn11 O34 90.9(2)
O10 Mn11 O34 93.67(18)
O25 Mn11 O34 88.30(18)
O24 Mn11 O34 97.89(19)
O11 Mn11 O40 85.9(2)
O10 Mn11 O40 84.40(18)
O25 Mn11 O40 93.62(19)
O24 Mn11 O40 85.27(19)
O34 Mn11 O40 176.42(19)
O11 Mn11 Mn4 42.07(15)
O10 Mn11 Mn4 41.90(15)
O25 Mn11 Mn4 137.50(16)
O24 Mn11 Mn4 133.33(13)
O34 Mn11 Mn4 99.48(12)
O40 Mn11 Mn4 77.08(13)
O12 Mn12 O11 93.36(15)
O12 Mn12 O27 91.29(19)
O11 Mn12 O27 175.3(2)
O12 Mn12 O26 173.7(2)
O11 Mn12 O26 92.1(2)
O27 Mn12 O26 83.26(16)
O12 Mn12 O33 96.5(2)
O11 Mn12 O33 94.0(2)
O27 Mn12 O33 85.95(19)
O26 Mn12 O33 86.3(2)
O12 Mn12 O46 95.7(2)
O11 Mn12 O46 93.1(2)
O27 Mn12 O46 86.0(2)
O26 Mn12 O46 80.8(2)
O33 Mn12 O46 165.51(18)
Mn1 O1 Mn2 95.6(2)
Mn1 O1 Mn3 99.8(2)
Mn2 O1 Mn3 95.9(2)
Mn1 O2 Mn2 95.6(2)
Mn1 O2 Mn4 95.8(2)
Mn2 O2 Mn4 99.8(2)
Mn2 O3 Mn3 97.2(2)
Mn2 O3 Mn4 100.5(2)
Mn3 O3 Mn4 95.1(2)
Mn4 O4 Mn1 95.6(2)
Mn4 O4 Mn3 94.7(2)
Mn1 O4 Mn3 98.9(2)
Mn3 O5 Mn5 97.3(2)
Mn3 O5 Mn6 128.9(2)
Mn5 O5 Mn6 121.2(3)
Mn6 O6 Mn2 134.1(3)
Mn6 O6 Mn7 125.4(3)
Mn2 O6 Mn7 96.4(2)
Mn2 O7 Mn8 133.9(3)
Mn2 O7 Mn7 95.2(2)
Mn8 O7 Mn7 128.0(3)
Mn9 O8 Mn1 95.5(2)
Mn9 O8 Mn8 127.4(3)
Mn1 O8 Mn8 132.7(3)
Mn1 O9 Mn9 96.2(2)
Mn1 O9 Mn10 132.7(3)
Mn9 O9 Mn10 125.9(3)
Mn4 O10 Mn11 95.3(2)
Mn4 O10 Mn10 131.0(2)
Mn11 O10 Mn10 127.7(3)
Mn4 O11 Mn11 95.5(2)
Mn4 O11 Mn12 133.9(3)
Mn11 O11 Mn12 124.8(3)
Mn3 O12 Mn12 133.7(3)
Mn3 O12 Mn5 93.3(2)
Mn12 O12 Mn5 129.6(2)
C7 O13 Mn5 128.9(4)
C7 O14 Mn6 137.5(5)
C14 O15 Mn6 130.0(5)
C14 O16 Mn7 132.9(5)
C21 O17 Mn7 134.2(5)
C21 O18 Mn8 131.1(5)
C28 O19 Mn8 133.3(5)
C28 O20 Mn9 132.1(5)
C35 O21 Mn9 131.8(5)
C35 O22 Mn10 134.0(5)
C42 O23 Mn10 138.7(5)
C42 O24 Mn11 128.9(4)
C49 O25 Mn11 133.2(5)
C49 O26 Mn12 130.4(4)
C56 O27 Mn12 136.6(4)
C56 O28 Mn5 131.0(5)
C63 O29 Mn9 123.1(5)
C63 O30 Mn1 124.7(4)
C70 O31 Mn3 126.2(4)
C70 O32 Mn5 120.2(4)
C77 O33 Mn12 135.5(4)
C77 O34 Mn11 129.1(4)
C84 O35 Mn7 126.4(4)
C84 O36 Mn6 134.5(5)
C91 O37 Mn7 120.0(5)
C91 O38 Mn2 123.1(5)
C98 O39 Mn4 125.8(5)
C98 O40 Mn11 122.8(5)
C105 O41 Mn5 134.4(4)
C105 O42 Mn6 128.9(4)
C112 O44 Mn10 130.8(6)
C113 O45 Mn8 113.7(11)
C114 C113 O45 87.7(16)
C115 O46 Mn12 122.8(5)
C116 C115 O46 106.3(10)
C117 O47 Mn10 124.2(4)
O47 C117 C118 110.4(6)
C119 O48 Mn8 120.6(4)
O48 C119 C120 112.5(6)
C107 C106 C111 119.0(11)
C107 C106 C112 122.3(9)
C111 C106 C112 118.6(8)
C106 C107 C108 121.6(11)
C109 C108 C107 117.4(10)
C110 C109 C108 123.9(12)
C110 C109 F16 119.7(11)
C108 C109 F16 116.4(10)
C109 C110 C111 117.5(11)
C106 C111 C110 120.5(10)
O44 C112 O43 130.1(10)
O44 C112 C106 113.9(9)
O43 C112 C106 116.1(9)
C112 O43 Mn9 125.5(7)
C307 C306 C311 120.0
C307 C306 C312 119(2)
C311 C306 C312 121(2)
C306 C307 C308 120.0
C307 C308 C309 120.0
F16A C309 C308 121(2)
F16A C309 C310 119(2)
C308 C309 C310 120.0
C311 C310 C309 120.0
C310 C311 C306 120.0
C312 O43A Mn9 121(3)
O45A C312 O43A 140(3)
O45A C312 C306 109(3)
O43A C312 C306 110(3)
C312 O45A Mn8 127.0(18)
Cl4A C203 Cl4D 132(3)
Cl4E C203 Cl4D 122(2)
Cl4A C203 Cl4B 114(3)
Cl4E C203 Cl4B 124(2)
Cl4D C203 Cl4B 52.7(12)
Cl4A C203 Cl4C 153(4)
Cl4E C203 Cl4C 143(4)
Cl4D C203 Cl4C 70(3)
Cl4B C203 Cl4C 92(4)
Cl4A C203 Cl4F 120(3)
Cl4E C203 Cl4F 128(2)
Cl4D C203 Cl4F 107(2)
Cl4B C203 Cl4F 95.8(19)
Cl2E C201 Cl2D 108.1(9)
Cl2E C201 Cl2C 109.7(11)
Cl2D C201 Cl2C 116.6(7)
Cl2E C201 Cl2F 89.9(11)
Cl2D C201 Cl2F 109.9(6)
Cl2D C201 Cl2B 103.5(8)
Cl2C C201 Cl2B 123.5(7)
Cl2F C201 Cl2B 105.0(6)
Cl2E C201 Cl2A 119.7(9)
Cl2C C201 Cl2A 108.9(6)
Cl2F C201 Cl2A 107.1(5)
Cl2B C201 Cl2A 115.1(8)
C201 Cl2E Cl2F 47.2(7)
Cl2F Cl2C C201 80.7(7)
Cl2C Cl2F C201 73.3(7)
Cl2C Cl2F Cl2E 107.0(7)
Cl3A C202 Cl3C 114.7(9)
Cl3A C202 Cl3B 110.4(9)
Cl3C C202 Cl3B 108.5(8)
Cl1C C200 Cl1B 114.7(17)
Cl1C C200 Cl1A 113.1(16)
Cl1B C200 Cl1A 120.3(17)
Cl5D C204 Cl5B 108.0(9)
Cl5B C204 Cl5E 121.1(11)
Cl5D C204 Cl5H 110.1(7)
Cl5B C204 Cl5H 110.9(9)
Cl5E C204 Cl5H 103.6(10)
Cl5D C204 Cl5G 110.4(7)
Cl5B C204 Cl5G 121.6(7)
Cl5E C204 Cl5G 101.4(10)
Cl5B C204 Cl5F 111.7(7)
Cl5H C204 Cl5F 116.1(8)
Cl5G C204 Cl5F 114.2(8)
Cl5D C204 Cl5C 103.9(9)
Cl5E C204 Cl5C 115.8(9)
Cl5H C204 Cl5C 88.8(10)
Cl5G C204 Cl5C 101.2(8)
Cl5F C204 Cl5C 111.7(7)
Cl5D C204 Cl5A 94.7(12)
Cl5E C204 Cl5A 107.6(13)
Cl5H C204 Cl5A 104.0(13)
Cl5G C204 Cl5A 116.7(12)
Cl5F C204 Cl5A 100.9(11)
Cl5C Cl5A Cl5B 94(5)
Cl5C Cl5A C204 82(2)
Cl5B Cl5A C204 62.7(17)
Cl5A Cl5B C204 98.0(18)
Cl5C Cl5B C204 89.4(7)
Cl5A Cl5C Cl5B 48(3)
Cl5A Cl5C C204 83(2)
Cl5B Cl5C C204 64.0(6)

loop_
_geom_bond_atom_site_label_1
_geom_bond_atom_site_label_2
_geom_bond_distance
C1 C2 1.384(8)
C1 C6 1.396(8)
C1 C7 1.492(10)
C2 C3 1.391(9)
C3 C4 1.365(9)
C4 F1 1.364(9)
C4 C5 1.387(9)
C5 C6 1.372(9)
C7 O13 1.264(8)
C7 O14 1.265(8)
C8 C9 1.372(8)
C8 C13 1.376(9)
C8 C14 1.499(10)
C9 C10 1.373(9)
C10 C11 1.339(9)
C11 C12 1.340(9)
C11 F2 1.373(8)
C12 C13 1.378(9)
C14 O16 1.249(9)
C14 O15 1.262(8)
C15 C20 1.316(10)
C15 C16 1.334(10)
C15 C21 1.517(10)
C16 C17 1.423(11)
C17 C18 1.351(11)
C18 C19 1.331(11)
C18 F3 1.368(10)
C19 C20 1.434(10)
C21 O18 1.249(9)
C21 O17 1.257(9)
C22 C23 1.405(9)
C22 C27 1.424(11)
C22 C28 1.447(10)
C23 C24 1.366(10)
C24 C25 1.380(11)
C25 F4 1.344(10)
C25 C26 1.391(11)
C26 C27 1.346(10)
C28 O20 1.272(9)
C28 O19 1.282(10)
C29 C30 1.370(9)
C29 C34 1.373(9)
C29 C35 1.456(10)
C30 C31 1.387(9)
C31 C32 1.372(8)
C32 F5 1.371(8)
C32 C33 1.378(9)
C33 C34 1.409(9)
C35 O22 1.267(8)
C35 O21 1.296(9)
C36 C37 1.357(9)
C36 C41 1.376(9)
C36 C42 1.472(10)
C37 C38 1.401(10)
C38 C39 1.356(10)
C39 C40 1.363(10)
C39 F6 1.403(9)
C40 C41 1.388(9)
C42 O24 1.268(8)
C42 O23 1.265(8)
C43 C44 1.359(11)
C43 C48 1.379(11)
C43 C49 1.480(10)
C44 C45 1.373(11)
C45 C46 1.331(14)
C47 C46 1.349(13)
C47 C48 1.371(11)
C49 O25 1.260(8)
C49 O26 1.269(8)
C50 C55 1.380(10)
C50 C51 1.396(10)
C50 C56 1.501(9)
C56 O28 1.258(8)
C56 O27 1.269(9)
C51 C52 1.382(9)
C55 C54 1.407(11)
C52 C53 1.377(12)
C53 C54 1.365(13)
C53 F8 1.380(8)
C46 F7 1.337(9)
C57 C58 1.390(9)
C57 C62 1.402(9)
C57 C63 1.483(10)
C58 C59 1.417(10)
C59 C60 1.340(10)
C60 C61 1.367(9)
C60 F9 1.383(9)
C61 C62 1.376(9)
C63 O29 1.266(8)
C63 O30 1.283(8)
C64 C69 1.383(8)
C64 C65 1.389(8)
C64 C70 1.482(9)
C65 C66 1.408(9)
C66 C67 1.362(9)
C67 F10 1.367(9)
C67 C68 1.372(9)
C68 C69 1.383(9)
C70 O32 1.250(7)
C70 O31 1.303(7)
C71 C72 1.377(9)
C71 C76 1.411(9)
C71 C77 1.468(9)
C72 C73 1.388(9)
C73 C74 1.360(9)
C74 C75 1.355(9)
C74 F11 1.392(8)
C75 C76 1.365(9)
C77 O33 1.249(8)
C77 O34 1.271(7)
C78 C79 1.383(8)
C78 C83 1.392(8)
C78 C84 1.463(10)
C79 C80 1.407(10)
C80 C81 1.353(9)
C81 C82 1.346(9)
C81 F12 1.394(9)
C82 C83 1.410(9)
C84 O35 1.257(8)
C84 O36 1.290(8)
C85 C86 1.386(10)
C85 C90 1.393(10)
C85 C91 1.504(11)
C86 C87 1.397(11)
C87 C88 1.341(11)
C88 C89 1.374(12)
C88 F13 1.401(12)
C89 C90 1.424(11)
C91 O37 1.227(8)
C91 O38 1.283(8)
C92 C93 1.354(12)
C92 C97 1.355(12)
C92 C98 1.508(11)
C93 C94 1.420(12)
C94 C95 1.326(14)
C95 C96 1.312(14)
C95 F14 1.366(13)
C96 C97 1.427(13)
C98 O40 1.224(9)
C98 O39 1.291(9)
C99 C100 1.371(8)
C99 C104 1.386(9)
C99 C105 1.492(9)
C100 C101 1.397(9)
C101 C102 1.334(10)
C102 F15 1.346(9)
C102 C103 1.349(10)
C103 C104 1.397(10)
C105 O41 1.253(7)
C105 O42 1.281(7)
Mn1 O9 1.855(5)
Mn1 O8 1.883(5)
Mn1 O2 1.893(5)
Mn1 O1 1.901(5)
Mn1 O30 1.923(5)
Mn1 O4 1.928(4)
Mn1 Mn9 2.7870(15)
Mn1 Mn2 2.8173(12)
Mn1 Mn4 2.8270(15)
Mn1 Mn3 2.9428(15)
Mn2 O6 1.856(5)
Mn2 O7 1.883(5)
Mn2 O1 1.901(6)
Mn2 O3 1.900(5)
Mn2 O2 1.911(5)
Mn2 O38 1.949(5)
Mn2 Mn7 2.7967(16)
Mn2 Mn3 2.8577(15)
Mn2 Mn4 2.9283(15)
Mn3 O5 1.817(5)
Mn3 O12 1.865(4)
Mn3 O31 1.897(5)
Mn3 O3 1.910(5)
Mn3 O4 1.946(5)
Mn3 O1 1.946(5)
Mn3 Mn5 2.7450(15)
Mn3 Mn4 2.8194(13)
Mn4 O11 1.874(5)
Mn4 O10 1.868(5)
Mn4 O4 1.887(5)
Mn4 O39 1.911(5)
Mn4 O3 1.910(5)
Mn4 O2 1.917(5)
Mn4 Mn11 2.7844(15)
Mn5 O5 1.840(5)
Mn5 O12 1.910(5)
Mn5 O28 1.931(4)
Mn5 O13 1.969(5)
Mn5 O41 2.250(4)
Mn5 O32 2.273(4)
Mn6 O6 1.853(5)
Mn6 O14 1.939(5)
Mn6 O42 1.941(5)
Mn6 O36 1.961(5)
Mn6 O5 2.095(5)
Mn6 O15 2.146(5)
Mn7 O6 1.896(4)
Mn7 O7 1.905(5)
Mn7 O16 1.924(5)
Mn7 O17 1.927(5)
Mn7 O37 2.229(5)
Mn7 O35 2.229(5)
Mn8 O7 1.885(5)
Mn8 O8 1.898(5)
Mn8 O18 1.957(5)
Mn8 O19 1.970(6)
Mn8 O45A 2.141(18)
Mn8 O45 2.218(19)
Mn8 O48 2.213(5)
Mn9 O8 1.883(5)
Mn9 O9 1.889(5)
Mn9 O21 1.927(5)
Mn9 O20 1.938(5)
Mn9 O43 2.147(10)
Mn9 O29 2.180(5)
Mn9 O43A 2.25(5)
Mn10 O9 1.886(5)
Mn10 O10 1.901(5)
Mn10 O23 1.923(5)
Mn10 O22 1.958(5)
Mn10 O44 2.129(5)
Mn10 O47 2.191(5)
Mn11 O11 1.887(5)
Mn11 O10 1.899(4)
Mn11 O25 1.937(5)
Mn11 O24 1.970(5)
Mn11 O34 2.215(4)
Mn11 O40 2.274(5)
Mn12 O12 1.896(5)
Mn12 O11 1.897(5)
Mn12 O27 1.960(5)
Mn12 O26 2.000(5)
Mn12 O33 2.099(5)
Mn12 O46 2.209(6)
O44 C112 1.234(11)
O45 C113 1.68(3)
C113 C114 1.231(19)
O46 C115 1.479(11)
C115 C116 1.458(16)
O47 C117 1.459(8)
C117 C118 1.526(11)
O48 C119 1.460(9)
C119 C120 1.497(9)
C106 C107 1.351(12)
C106 C111 1.369(13)
C106 C112 1.476(15)
C107 C108 1.382(14)
C108 C109 1.357(14)
C109 C110 1.332(12)
C109 F16 1.373(14)
C110 C111 1.405(13)
C112 O43 1.313(14)
C306 C307 1.3900
C306 C311 1.3900
C306 C312 1.54(3)
C307 C308 1.3900
C308 C309 1.3900
C309 F16A 1.35(3)
C309 C310 1.3900
C310 C311 1.3900
O43A C312 1.38(5)
C312 O45A 1.09(5)
C203 Cl4A 1.81(8)
C203 Cl4E 1.35(4)
C203 Cl4D 1.79(4)
C203 Cl4B 1.88(4)
C203 Cl4C 1.75(10)
C203 Cl4F 1.80(3)
C201 Cl2E 1.656(14)
C201 Cl2D 1.709(12)
C201 Cl2C 1.735(11)
C201 Cl2F 1.787(11)
C201 Cl2B 1.816(11)
C201 Cl2A 1.841(14)
Cl2E Cl2F 2.43(3)
Cl2C Cl2F 0.792(7)
C202 Cl3A 1.634(15)
C202 Cl3C 1.689(15)
C202 Cl3B 1.804(16)
Cl1A C200 1.63(3)
Cl1B C200 1.61(3)
Cl1C C200 1.62(3)
C204 Cl5D 1.682(13)
C204 Cl5B 1.680(11)
C204 Cl5E 1.741(14)
C204 Cl5H 1.728(11)
C204 Cl5G 1.817(11)
C204 Cl5F 1.863(19)
C204 Cl5C 1.869(11)
C204 Cl5A 1.87(2)
Cl5A Cl5C 0.51(2)
Cl5A Cl5B 0.627(17)
Cl5B Cl5C 0.837(14)
